data_7031090
loop_
_publ_author_name
'Zhao, Xiao-Li'
'Mak, Thomas C. W.'

_publ_section_title
;
 Silver cages with encapsulated acetylenediide as building blocks for
 hydrothermal synthesis of supramolecular complexes with n-cyanopyridine
 and pyridine-n-carboxamide (n=3, 4).
;
_journal_issue 20
_journal_name_full 'Dalton transactions (Cambridge, England : 2003)'
_journal_page_first 3212
_journal_page_last 3217
_journal_paper_doi 10.1039/B406711H
_journal_year 2004
_chemical_formula_sum 'C114 H70 Ag24 F54 N24 O48'
_chemical_formula_weight 6158.82
_chemical_name_systematic
;
?
;
_space_group_IT_number 9
_symmetry_cell_setting monoclinic
_symmetry_space_group_name_Hall 'C -2yc'
_symmetry_space_group_name_H-M 'C 1 c 1'
_atom_sites_solution_hydrogens geom
_atom_sites_solution_primary direct
_atom_sites_solution_secondary difmap
_audit_creation_method SHELXL-97
_cell_angle_alpha 90.00
_cell_angle_beta 94.2860(10)
_cell_angle_gamma 90.00
_cell_formula_units_Z 4
_cell_length_a 18.3822(11)
_cell_length_b 55.376(3)
_cell_length_c 15.8726(10)
_cell_measurement_temperature 123(2)
_cell_volume 16112.1(16)
_computing_structure_refinement 'SHELXL-97 (Sheldrick, 1997)'
_computing_structure_solution 'SHELXS-97 (Sheldrick, 1990)'
_diffrn_ambient_temperature 123(2)
_diffrn_measured_fraction_theta_full 0.999
_diffrn_measured_fraction_theta_max 0.999
_diffrn_radiation_monochromator graphite
_diffrn_radiation_source 'fine-focus sealed tube'
_diffrn_radiation_type MoK\a
_diffrn_radiation_wavelength 0.71073
_diffrn_reflns_av_R_equivalents 0.0265
_diffrn_reflns_av_sigmaI/netI 0.0430
_diffrn_reflns_limit_h_max 21
_diffrn_reflns_limit_h_min -21
_diffrn_reflns_limit_k_max 65
_diffrn_reflns_limit_k_min -64
_diffrn_reflns_limit_l_max 18
_diffrn_reflns_limit_l_min -18
_diffrn_reflns_number 57985
_diffrn_reflns_theta_full 25.00
_diffrn_reflns_theta_max 25.00
_diffrn_reflns_theta_min 0.74
_exptl_absorpt_coefficient_mu 2.989
_exptl_absorpt_correction_T_max 1
_exptl_absorpt_correction_T_min 0.764866
_exptl_absorpt_correction_type sadabs
_exptl_crystal_colour block
_exptl_crystal_density_diffrn 2.539
_exptl_crystal_density_method 'not measured'
_exptl_crystal_description colorless
_exptl_crystal_F_000 11680
_exptl_crystal_size_max 0.41
_exptl_crystal_size_mid 0.35
_exptl_crystal_size_min 0.24
_refine_diff_density_max 1.657
_refine_diff_density_min -1.006
_refine_diff_density_rms 0.133
_refine_ls_abs_structure_details 'Flack H D (1983), Acta Cryst. A39, 876-881'
_refine_ls_abs_structure_Flack -0.010(14)
_refine_ls_extinction_method none
_refine_ls_goodness_of_fit_ref 1.048
_refine_ls_hydrogen_treatment mixed
_refine_ls_matrix_type full
_refine_ls_number_parameters 2377
_refine_ls_number_reflns 27674
_refine_ls_number_restraints 2
_refine_ls_restrained_S_all 1.048
_refine_ls_R_factor_all 0.0354
_refine_ls_R_factor_gt 0.0327
_refine_ls_shift/su_max 0.002
_refine_ls_shift/su_mean 0.000
_refine_ls_structure_factor_coef Fsqd
_refine_ls_weighting_details 'calc w=1/[\s^2^(Fo^2^)+(0.0293P)^2^+17.9247P] where P=(Fo^2^+2Fc^2^)/3'
_refine_ls_weighting_scheme calc
_refine_ls_wR_factor_gt 0.0731
_refine_ls_wR_factor_ref 0.0752
_reflns_number_gt 26023
_reflns_number_total 27674
_reflns_threshold_expression >2sigma(I)
_cod_data_source_file b406711h.txt
_cod_data_source_block z
_cod_depositor_comments
;
The following automatic conversions were performed:

'_symmetry_cell_setting' value 'Monoclinic' changed to 'monoclinic'
according to
/usr/data/users/saulius/automatic-downloads/retrospective/RSC/lib/dictionaries/cif_core.dic
dictionary named 'cif_core.dic' version 2.4.2 from 2011-04-26.

Automatic conversion script
Id: cif_fix_values 2281 2013-09-26 08:29:07Z andrius 
;
_cod_original_cell_volume 16112.1(17)
_cod_original_sg_symbol_H-M Cc
_cod_database_code 7031090

loop_
_symmetry_equiv_pos_as_xyz
'x, y, z'
'x, -y, z+1/2'
'x+1/2, y+1/2, z'
'x+1/2, -y+1/2, z+1/2'

loop_
_atom_site_label
_atom_site_type_symbol
_atom_site_fract_x
_atom_site_fract_y
_atom_site_fract_z
_atom_site_U_iso_or_equiv
_atom_site_adp_type
_atom_site_occupancy
_atom_site_symmetry_multiplicity
_atom_site_calc_flag
_atom_site_refinement_flags
Ag1 Ag -0.82635(3) 0.107194(9) 0.97968(3) 0.01961(11) Uani 1 1 d .
Ag2 Ag -0.82383(3) 0.439223(9) -0.01603(3) 0.01999(11) Uani 1 1 d .
Ag3 Ag -0.82148(3) 0.227570(9) 0.47400(3) 0.02044(12) Uani 1 1 d .
Ag4 Ag -0.85424(3) 0.401150(9) 0.22755(3) 0.01991(11) Uani 1 1 d .
Ag5 Ag -0.71769(3) 0.288609(9) 0.65948(3) 0.02279(12) Uani 1 1 d .
Ag6 Ag -0.85375(3) 0.265061(9) 0.72052(3) 0.02062(12) Uani 1 1 d .
Ag7 Ag -0.69834(3) 0.096729(9) 1.22688(3) 0.01986(12) Uani 1 1 d .
Ag8 Ag -0.71881(3) 0.378249(9) 0.16229(3) 0.02190(12) Uani 1 1 d .
Ag9 Ag -0.70343(3) 0.433069(9) 0.21445(3) 0.02084(11) Uani 1 1 d .
Ag10 Ag -0.87517(3) 0.448229(9) 0.16358(3) 0.02332(12) Uani 1 1 d .
Ag11 Ag -0.70340(3) 0.234945(9) 0.70807(3) 0.02045(12) Uani 1 1 d .
Ag12 Ag -0.85193(3) 0.065409(9) 1.23463(3) 0.02200(12) Uani 1 1 d .
Ag13 Ag -0.71772(3) 0.043460(9) 1.17951(3) 0.02048(12) Uani 1 1 d .
Ag14 Ag -0.88317(3) 0.276228(9) 0.54289(3) 0.02227(12) Uani 1 1 d .
Ag15 Ag -0.88831(3) 0.060078(10) 1.05905(3) 0.02785(14) Uani 1 1 d .
Ag16 Ag -0.85906(3) 0.115386(9) 1.15733(3) 0.02221(12) Uani 1 1 d .
Ag17 Ag -0.72660(3) 0.278324(9) 0.48265(3) 0.02325(12) Uani 1 1 d .
Ag18 Ag -0.87277(3) 0.217671(9) 0.64638(3) 0.02460(13) Uani 1 1 d .
Ag19 Ag -0.87591(3) 0.388201(9) 0.05194(3) 0.02009(11) Uani 1 1 d .
Ag20 Ag -0.72268(3) 0.060240(9) 1.00566(3) 0.02424(12) Uani 1 1 d .
Ag21 Ag -0.66858(3) 0.440156(9) 0.03201(3) 0.02184(11) Uani 1 1 d .
Ag22 Ag -0.72148(3) 0.389827(9) -0.01162(3) 0.02252(12) Uani 1 1 d .
Ag23 Ag -0.66754(3) 0.227734(10) 0.52592(3) 0.02641(12) Uani 1 1 d .
Ag24 Ag -0.68258(3) 0.116279(12) 1.04765(4) 0.04090(17) Uani 1 1 d .
C1 C -0.7519(4) 0.41548(12) 0.0816(4) 0.0228(15) Uani 1 1 d .
C2 C -0.8042(3) 0.41902(11) 0.1246(4) 0.0183(14) Uani 1 1 d .
C3 C -0.7530(4) 0.25196(13) 0.5752(4) 0.0279(17) Uani 1 1 d .
C4 C -0.8035(4) 0.24783(13) 0.6150(4) 0.0274(16) Uani 1 1 d .
C5 C -0.7639(4) 0.09148(12) 1.0895(4) 0.0212(15) Uani 1 1 d .
C6 C -0.7866(4) 0.07627(13) 1.1344(4) 0.0289(17) Uani 1 1 d .
O1 O -0.9907(3) 0.38012(9) 0.1088(3) 0.0300(12) Uani 1 1 d .
O2 O -0.9619(3) 0.38253(9) 0.2487(3) 0.0308(12) Uani 1 1 d .
C7 C -1.0008(4) 0.37685(11) 0.1840(4) 0.0209(15) Uani 1 1 d .
C8 C -1.0703(4) 0.36213(13) 0.2008(5) 0.0318(17) Uani 1 1 d .
F11 F -1.1254(2) 0.36658(10) 0.1456(3) 0.0507(13) Uani 1 1 d .
F12 F -1.0554(3) 0.33873(8) 0.1984(3) 0.0528(13) Uani 1 1 d .
F13 F -1.0930(2) 0.36692(8) 0.2775(3) 0.0433(12) Uani 1 1 d .
O3 O -0.5492(2) 0.22349(9) 0.5933(3) 0.0295(12) Uani 1 1 d .
O4 O -0.5829(2) 0.22646(8) 0.7264(3) 0.0215(10) Uani 1 1 d .
C9 C -0.5400(4) 0.22410(11) 0.6717(4) 0.0216(15) Uani 1 1 d .
C10 C -0.4585(4) 0.22090(15) 0.7051(5) 0.0337(18) Uani 1 1 d .
F21 F -0.4470(3) 0.22309(10) 0.7882(3) 0.0558(15) Uani 1 1 d .
F22 F -0.4163(3) 0.23663(11) 0.6692(4) 0.0705(17) Uani 1 1 d .
F23 F -0.4340(3) 0.19891(9) 0.6855(3) 0.0507(13) Uani 1 1 d .
O5 O -0.7611(2) 0.27359(8) 0.3381(3) 0.0228(10) Uani 1 1 d .
O6 O -0.7832(2) 0.23341(8) 0.3385(3) 0.0245(11) Uani 1 1 d .
C11 C -0.7644(3) 0.25272(12) 0.3072(4) 0.0178(14) Uani 1 1 d .
C12 C -0.7393(4) 0.25098(12) 0.2170(4) 0.0238(15) Uani 1 1 d .
F31 F -0.7630(2) 0.23103(7) 0.1779(2) 0.0306(10) Uani 1 1 d .
F32 F -0.7642(2) 0.26954(7) 0.1695(2) 0.0347(10) Uani 1 1 d .
F33 F -0.6671(2) 0.25141(8) 0.2180(3) 0.0375(11) Uani 1 1 d .
O7 O -0.7589(2) 0.39301(8) -0.1555(3) 0.0216(10) Uani 1 1 d .
O8 O -0.7822(2) 0.43301(8) -0.1520(3) 0.0222(10) Uani 1 1 d .
C13 C -0.7644(3) 0.41398(12) -0.1856(4) 0.0191(14) Uani 1 1 d .
C14 C -0.7458(4) 0.41597(12) -0.2781(4) 0.0242(15) Uani 1 1 d .
F41 F -0.7731(2) 0.43604(7) -0.3142(2) 0.0357(10) Uani 1 1 d .
F42 F -0.7711(3) 0.39746(7) -0.3236(2) 0.0386(11) Uani 1 1 d .
F43 F -0.6737(2) 0.41676(8) -0.2824(3) 0.0395(11) Uani 1 1 d .
O9 O -0.8783(3) 0.47502(8) -0.0388(3) 0.0314(12) Uani 1 1 d .
O10 O -0.8915(3) 0.48576(9) 0.0968(3) 0.0303(12) Uani 1 1 d .
C15 C -0.8970(4) 0.48830(12) 0.0177(4) 0.0240(16) Uani 1 1 d .
C16 C -0.9341(5) 0.51172(14) -0.0135(5) 0.039(2) Uani 1 1 d .
F51 F -1.0069(3) 0.50859(11) -0.0169(4) 0.083(2) Uani 1 1 d .
F52 F -0.9154(3) 0.51894(8) -0.0876(3) 0.0492(13) Uani 1 1 d .
F53 F -0.9214(4) 0.53013(9) 0.0384(3) 0.0669(17) Uani 1 1 d .
O11 O -0.6986(3) 0.00591(9) 1.1201(3) 0.0330(12) Uani 1 1 d .
O12 O -0.6946(3) 0.02083(8) 0.9890(3) 0.0293(12) Uani 1 1 d .
C17 C -0.6912(4) 0.00451(12) 1.0437(4) 0.0246(16) Uani 1 1 d .
C18 C -0.6758(5) -0.02093(13) 1.0114(5) 0.0358(19) Uani 1 1 d .
F61 F -0.7266(4) -0.03639(9) 1.0301(4) 0.088(2) Uani 1 1 d .
F62 F -0.6737(4) -0.02175(9) 0.9284(3) 0.0727(18) Uani 1 1 d .
F63 F -0.6128(3) -0.02903(10) 1.0442(3) 0.0697(18) Uani 1 1 d .
O13 O -0.6836(3) 0.35183(9) -0.0293(3) 0.0306(12) Uani 1 1 d .
O14 O -0.7003(3) 0.33986(8) 0.1021(3) 0.0332(12) Uani 1 1 d .
C19 C -0.6842(4) 0.33688(13) 0.0292(4) 0.0250(16) Uani 1 1 d .
C20 C -0.6604(5) 0.31096(14) 0.0065(5) 0.039(2) Uani 1 1 d .
F71 F -0.6851(6) 0.29486(10) 0.0533(5) 0.160(5) Uani 1 1 d .
F72 F -0.5895(3) 0.30879(10) 0.0133(5) 0.091(2) Uani 1 1 d .
F73 F -0.6810(4) 0.30521(11) -0.0713(4) 0.088(2) Uani 1 1 d .
O15 O -1.0030(3) 0.05151(9) 1.1128(3) 0.0334(12) Uani 1 1 d .
O16 O -0.9643(3) 0.05040(9) 1.2500(3) 0.0318(12) Uani 1 1 d .
C21 C -1.0074(4) 0.04650(12) 1.1880(4) 0.0225(15) Uani 1 1 d .
C22 C -1.0778(4) 0.03262(14) 1.2083(5) 0.0372(19) Uani 1 1 d .
F81 F -1.0629(3) 0.00923(9) 1.2115(4) 0.0660(16) Uani 1 1 d .
F82 F -1.1005(3) 0.03926(10) 1.2825(3) 0.0530(13) Uani 1 1 d .
F83 F -1.1328(2) 0.03554(8) 1.1507(3) 0.0431(12) Uani 1 1 d .
O17 O -0.5613(3) 0.11811(9) 1.1037(3) 0.0342(12) Uani 1 1 d .
O18 O -0.5819(2) 0.10963(8) 1.2384(3) 0.0256(11) Uani 1 1 d .
C23 C -0.5448(4) 0.11520(13) 1.1796(5) 0.0265(16) Uani 1 1 d .
C24 C -0.4626(4) 0.11830(16) 1.2033(5) 0.040(2) Uani 1 1 d .
F91 F -0.4239(3) 0.10310(11) 1.1579(4) 0.0737(17) Uani 1 1 d .
F92 F -0.4427(3) 0.11417(10) 1.2835(3) 0.0584(15) Uani 1 1 d .
F93 F -0.4401(2) 0.14053(9) 1.1844(3) 0.0500(13) Uani 1 1 d .
O19 O -0.8317(2) 0.07996(8) 1.3721(3) 0.0203(10) Uani 1 1 d .
O20 O -0.7115(2) 0.08862(8) 1.3686(3) 0.0248(11) Uani 1 1 d .
C25 C -0.7701(4) 0.08706(11) 1.4019(4) 0.0192(14) Uani 1 1 d .
C26 C -0.7667(4) 0.09519(14) 1.4956(4) 0.0280(17) Uani 1 1 d .
F101 F -0.7658(3) 0.11904(8) 1.5004(3) 0.0480(12) Uani 1 1 d .
F102 F -0.7053(2) 0.08749(8) 1.5371(2) 0.0333(10) Uani 1 1 d .
F103 F -0.8223(2) 0.08710(9) 1.5354(3) 0.0449(13) Uani 1 1 d .
O21 O -0.8819(3) 0.14335(9) 0.9522(3) 0.0295(11) Uani 1 1 d .
O22 O -0.8786(3) 0.15379(8) 1.0909(3) 0.0268(11) Uani 1 1 d .
C27 C -0.8912(4) 0.15661(12) 1.0125(4) 0.0242(16) Uani 1 1 d .
C28 C -0.9246(4) 0.18116(13) 0.9887(5) 0.0315(17) Uani 1 1 d .
F111 F -0.9987(3) 0.17927(10) 0.9849(4) 0.0620(15) Uani 1 1 d .
F112 F -0.9070(3) 0.18930(8) 0.9142(3) 0.0417(11) Uani 1 1 d .
F113 F -0.9092(3) 0.19856(8) 1.0437(3) 0.0557(15) Uani 1 1 d .
O23 O -0.6938(3) 0.31697(8) 0.4673(3) 0.0291(11) Uani 1 1 d .
O24 O -0.7010(3) 0.32786(8) 0.6030(3) 0.0304(12) Uani 1 1 d .
C29 C -0.6912(4) 0.33127(12) 0.5288(4) 0.0257(16) Uani 1 1 d .
C30 C -0.6689(5) 0.35720(13) 0.5062(5) 0.0336(18) Uani 1 1 d .
F121 F -0.7016(5) 0.37334(9) 0.5490(5) 0.123(3) Uani 1 1 d .
F122 F -0.6866(3) 0.36308(10) 0.4268(3) 0.0758(19) Uani 1 1 d .
F123 F -0.5991(3) 0.36080(10) 0.5185(4) 0.078(2) Uani 1 1 d .
O25 O -0.7155(2) 0.24261(8) 0.8530(3) 0.0253(11) Uani 1 1 d .
O26 O -0.8356(2) 0.24958(8) 0.8577(3) 0.0190(10) Uani 1 1 d .
C31 C -0.7744(4) 0.24336(11) 0.8867(4) 0.0200(14) Uani 1 1 d .
C32 C -0.7684(4) 0.23571(12) 0.9805(4) 0.0224(15) Uani 1 1 d .
F131 F -0.7658(2) 0.21194(8) 0.9867(3) 0.0381(11) Uani 1 1 d .
F132 F -0.7087(2) 0.24433(9) 1.0215(2) 0.0396(11) Uani 1 1 d .
F133 F -0.8266(2) 0.24305(8) 1.0197(2) 0.0326(10) Uani 1 1 d .
O27 O -0.9961(3) 0.28510(9) 0.6000(3) 0.0298(11) Uani 1 1 d .
O28 O -0.9618(3) 0.28346(9) 0.7386(3) 0.0294(12) Uani 1 1 d .
C33 C -1.0039(4) 0.28829(11) 0.6760(4) 0.0211(15) Uani 1 1 d .
C34 C -1.0738(4) 0.30145(13) 0.6974(5) 0.0295(17) Uani 1 1 d .
F141 F -1.0629(3) 0.32506(8) 0.6993(4) 0.0584(14) Uani 1 1 d .
F142 F -1.0966(2) 0.29463(9) 0.7708(3) 0.0501(13) Uani 1 1 d .
F143 F -1.1291(2) 0.29794(9) 0.6392(3) 0.0469(12) Uani 1 1 d .
O29 O -0.7835(3) 0.10408(8) 0.8451(3) 0.0248(11) Uani 1 1 d .
O30 O -0.7577(3) 0.06438(8) 0.8576(3) 0.0285(11) Uani 1 1 d .
C35 C -0.7613(4) 0.08436(12) 0.8212(4) 0.0216(15) Uani 1 1 d .
C36 C -0.7332(4) 0.08461(12) 0.7325(4) 0.0217(15) Uani 1 1 d .
F151 F -0.6610(2) 0.08607(9) 0.7369(3) 0.0419(11) Uani 1 1 d .
F152 F -0.7519(3) 0.06453(7) 0.6897(2) 0.0390(11) Uani 1 1 d .
F153 F -0.7591(2) 0.10308(7) 0.6867(2) 0.0341(10) Uani 1 1 d .
O31 O -0.8663(3) 0.19011(8) 0.4508(3) 0.0293(11) Uani 1 1 d .
O32 O -0.8881(3) 0.17910(9) 0.5833(3) 0.0303(12) Uani 1 1 d .
C37 C -0.8878(4) 0.17672(13) 0.5052(5) 0.0264(16) Uani 1 1 d .
C38 C -0.9220(4) 0.15350(14) 0.4706(5) 0.0359(19) Uani 1 1 d .
F161 F -0.9892(3) 0.15698(13) 0.4444(6) 0.149(4) Uani 1 1 d .
F162 F -0.9226(4) 0.13579(10) 0.5255(4) 0.091(2) Uani 1 1 d .
F163 F -0.8896(3) 0.14412(8) 0.4074(3) 0.0581(15) Uani 1 1 d .
O33 O -0.7148(3) 0.42323(8) 0.3597(3) 0.0243(10) Uani 1 1 d .
O34 O -0.8339(2) 0.41556(8) 0.3640(3) 0.0230(10) Uani 1 1 d .
C39 C -0.7737(4) 0.42254(11) 0.3932(4) 0.0181(14) Uani 1 1 d .
C40 C -0.7711(4) 0.43223(14) 0.4848(4) 0.0254(16) Uani 1 1 d .
F171 F -0.7094(2) 0.42585(9) 0.5289(2) 0.0397(11) Uani 1 1 d .
F172 F -0.7745(3) 0.45585(8) 0.4855(3) 0.0466(12) Uani 1 1 d .
F173 F -0.8267(2) 0.42375(9) 0.5254(3) 0.0397(11) Uani 1 1 d .
O35 O -0.5855(2) 0.44394(8) 0.2333(3) 0.0242(11) Uani 1 1 d .
O36 O -0.5503(2) 0.44525(9) 0.1005(3) 0.0268(11) Uani 1 1 d .
C41 C -0.5415(4) 0.44596(11) 0.1788(4) 0.0210(15) Uani 1 1 d .
C42 C -0.4623(4) 0.45183(13) 0.2122(4) 0.0272(16) Uani 1 1 d .
F181 F -0.4452(2) 0.47477(8) 0.1962(3) 0.0428(11) Uani 1 1 d .
F182 F -0.4144(2) 0.43811(9) 0.1743(4) 0.0564(14) Uani 1 1 d .
F183 F -0.4491(3) 0.44847(9) 0.2947(3) 0.0489(13) Uani 1 1 d .
O100 O -1.1086(4) 0.42591(15) 0.4641(5) 0.109(4) Uani 1 1 d .
N1 N -0.9733(3) 0.45382(10) 0.2414(3) 0.0247(13) Uani 1 1 d .
N2 N -1.0080(5) 0.40969(17) 0.4474(6) 0.107(4) Uani 1 1 d .
C100 C -1.0439(3) 0.44198(12) 0.3553(4) 0.0217(15) Uani 1 1 d .
C101 C -0.9862(4) 0.43934(12) 0.3049(4) 0.0235(15) Uani 1 1 d .
H10A H -0.9543 0.4265 0.3164 0.028 Uiso 1 1 calc R
C102 C -1.0177(4) 0.47272(12) 0.2259(4) 0.0241(15) Uani 1 1 d .
H10B H -1.0089 0.4833 0.1822 0.029 Uiso 1 1 calc R
C103 C -1.0768(4) 0.47696(13) 0.2738(4) 0.0285(17) Uani 1 1 d .
H10C H -1.1071 0.4902 0.2617 0.034 Uiso 1 1 calc R
C104 C -1.0904(4) 0.46163(12) 0.3390(4) 0.0251(16) Uani 1 1 d .
H10D H -1.1297 0.4643 0.3716 0.030 Uiso 1 1 calc R
C105 C -1.0560(4) 0.42520(12) 0.4263(4) 0.0227(15) Uani 1 1 d .
O101 O -0.6121(3) 0.25970(9) 0.4360(3) 0.0354(13) Uani 1 1 d .
C108 C -0.5713(4) 0.31358(13) 0.2567(5) 0.0329(18) Uani 1 1 d .
H10E H -0.6008 0.3270 0.2456 0.039 Uiso 1 1 calc R
N4 N -0.4947(3) 0.25022(10) 0.4437(4) 0.0309(15) Uani 1 1 d .
H4A H -0.4997 0.2409 0.4863 0.037 Uiso 1 1 calc R
H4B H -0.4525 0.2519 0.4242 0.037 Uiso 1 1 calc R
C106 C -0.5400(3) 0.27866(11) 0.3371(4) 0.0191(14) Uani 1 1 d .
C107 C -0.5851(4) 0.29818(13) 0.3208(4) 0.0282(16) Uani 1 1 d .
H10F H -0.6245 0.3009 0.3531 0.034 Uiso 1 1 calc R
C109 C -0.5132(4) 0.30907(12) 0.2081(4) 0.0265(16) Uani 1 1 d .
H10G H -0.5038 0.3198 0.1650 0.032 Uiso 1 1 calc R
N3 N -0.4703(3) 0.28976(10) 0.2215(3) 0.0250(13) Uani 1 1 d .
C110 C -0.4838(4) 0.27509(12) 0.2850(4) 0.0226(15) Uani 1 1 d .
H11A H -0.4538 0.2617 0.2949 0.027 Uiso 1 1 calc R
C111 C -0.5515(3) 0.26196(12) 0.4084(4) 0.0213(15) Uani 1 1 d .
O102 O -0.7964(3) 0.30464(9) -0.2408(3) 0.0324(12) Uani 1 1 d .
N5 N -0.8798(3) 0.35282(9) -0.0179(3) 0.0206(12) Uani 1 1 d .
N6 N -0.7742(3) 0.34467(10) -0.2440(3) 0.0255(13) Uani 1 1 d .
H6A H -0.7516 0.3434 -0.2893 0.031 Uiso 1 1 calc R
H6B H -0.7789 0.3586 -0.2208 0.031 Uiso 1 1 calc R
C112 C -0.8392(4) 0.32786(12) -0.1297(4) 0.0241(15) Uani 1 1 d .
C113 C -0.8503(3) 0.34986(11) -0.0928(4) 0.0198(14) Uani 1 1 d .
H11B H -0.8367 0.3636 -0.1211 0.024 Uiso 1 1 calc R
C114 C -0.8993(5) 0.33274(14) 0.0216(5) 0.041(2) Uani 1 1 d .
H11C H -0.9186 0.3343 0.0739 0.049 Uiso 1 1 calc R
C115 C -0.8922(5) 0.30984(14) -0.0114(5) 0.048(2) Uani 1 1 d .
H11D H -0.9068 0.2963 0.0177 0.057 Uiso 1 1 calc R
C116 C -0.8627(5) 0.30759(14) -0.0890(5) 0.043(2) Uani 1 1 d .
H11E H -0.8588 0.2924 -0.1136 0.051 Uiso 1 1 calc R
C117 C -0.8020(4) 0.32494(12) -0.2094(4) 0.0227(15) Uani 1 1 d .
O103 O -0.7681(3) 0.46969(8) 0.2571(3) 0.0308(12) Uani 1 1 d .
N7 N -0.6642(3) 0.52378(10) 0.4648(3) 0.0220(12) Uani 1 1 d .
N8 N -0.7947(3) 0.50857(11) 0.2417(4) 0.0358(16) Uani 1 1 d .
H8A H -0.8255 0.5055 0.1996 0.043 Uiso 1 1 calc R
H8B H -0.7877 0.5232 0.2584 0.043 Uiso 1 1 calc R
C118 C -0.7058(4) 0.49660(11) 0.3537(4) 0.0192(14) Uani 1 1 d .
C119 C -0.7097(4) 0.51780(13) 0.3986(4) 0.0257(16) Uani 1 1 d .
H11F H -0.7465 0.5287 0.3817 0.031 Uiso 1 1 calc R
C120 C -0.6107(4) 0.50826(13) 0.4866(4) 0.0280(16) Uani 1 1 d .
H12A H -0.5778 0.5121 0.5319 0.034 Uiso 1 1 calc R
C121 C -0.6022(4) 0.48699(14) 0.4455(5) 0.043(2) Uani 1 1 d .
H12B H -0.5645 0.4766 0.4635 0.051 Uiso 1 1 calc R
C122 C -0.6494(4) 0.48083(13) 0.3769(5) 0.0344(18) Uani 1 1 d .
H12C H -0.6434 0.4666 0.3473 0.041 Uiso 1 1 calc R
C123 C -0.7582(4) 0.49075(12) 0.2808(4) 0.0237(15) Uani 1 1 d .
O104 O -0.7602(3) 0.13605(9) 1.2549(3) 0.0324(12) Uani 1 1 d .
N9 N -0.6580(3) 0.19195(10) 1.4589(3) 0.0243(13) Uani 1 1 d .
N10 N -0.7847(3) 0.17520(10) 1.2339(4) 0.0314(15) Uani 1 1 d .
H10H H -0.8154 0.1720 1.1919 0.038 Uiso 1 1 calc R
H10I H -0.7767 0.1899 1.2489 0.038 Uiso 1 1 calc R
C124 C -0.6981(4) 0.16358(12) 1.3510(4) 0.0213(15) Uani 1 1 d .
C125 C -0.7027(4) 0.18529(12) 1.3920(4) 0.0226(15) Uani 1 1 d .
H12D H -0.7389 0.1961 1.3723 0.027 Uiso 1 1 calc R
C126 C -0.6058(4) 0.17631(13) 1.4843(5) 0.0321(18) Uani 1 1 d .
H12E H -0.5739 0.1805 1.5302 0.039 Uiso 1 1 calc R
C127 C -0.5967(4) 0.15438(13) 1.4466(5) 0.042(2) Uani 1 1 d .
H12F H -0.5594 0.1441 1.4665 0.051 Uiso 1 1 calc R
C128 C -0.6437(4) 0.14787(13) 1.3785(5) 0.0337(18) Uani 1 1 d .
H12G H -0.6386 0.1331 1.3518 0.040 Uiso 1 1 calc R
C129 C -0.7494(3) 0.15737(13) 1.2757(4) 0.0221(15) Uani 1 1 d .
O105 O -0.7628(3) 0.19665(8) 0.7368(3) 0.0300(12) Uani 1 1 d .
N11 N -0.6655(3) 0.14842(11) 0.9661(4) 0.0322(15) Uani 1 1 d .
N12 N -0.7961(3) 0.15821(10) 0.7394(4) 0.0309(14) Uani 1 1 d .
H12H H -0.8267 0.1602 0.6963 0.037 Uiso 1 1 calc R
H12I H -0.7911 0.1443 0.7629 0.037 Uiso 1 1 calc R
C130 C -0.7030(4) 0.17225(11) 0.8437(4) 0.0192(14) Uani 1 1 d .
C131 C -0.7125(4) 0.15379(12) 0.8996(4) 0.0266(16) Uani 1 1 d .
H13A H -0.7542 0.1443 0.8909 0.032 Uiso 1 1 calc R
C132 C -0.6070(4) 0.16221(13) 0.9782(4) 0.0278(16) Uani 1 1 d .
H13B H -0.5736 0.1589 1.0237 0.033 Uiso 1 1 calc R
C133 C -0.5935(4) 0.18140(13) 0.9257(5) 0.0334(18) Uani 1 1 d .
H13C H -0.5519 0.1908 0.9366 0.040 Uiso 1 1 calc R
C134 C -0.6414(4) 0.18658(12) 0.8577(4) 0.0242(15) Uani 1 1 d .
H13D H -0.6327 0.1994 0.8218 0.029 Uiso 1 1 calc R
C135 C -0.7565(4) 0.17668(12) 0.7694(4) 0.0209(14) Uani 1 1 d .
O106 O -0.9443(3) 0.08747(9) 0.9522(3) 0.0317(12) Uani 1 1 d .
N13 N -1.1018(3) 0.11904(9) 0.7256(3) 0.0215(12) Uani 1 1 d .
N14 N -1.0642(3) 0.07977(10) 0.9533(3) 0.0257(13) Uani 1 1 d .
H14A H -1.0582 0.0715 0.9991 0.031 Uiso 1 1 calc R
H14B H -1.1072 0.0817 0.9290 0.031 Uiso 1 1 calc R
C136 C -1.0194(4) 0.10306(12) 0.8371(4) 0.0238(15) Uani 1 1 d .
C137 C -1.0895(4) 0.10929(11) 0.8043(4) 0.0190(14) Uani 1 1 d .
H13F H -1.1288 0.1067 0.8370 0.023 Uiso 1 1 calc R
C138 C -1.0443(4) 0.12374(13) 0.6813(5) 0.0324(18) Uani 1 1 d .
H13G H -1.0522 0.1303 0.6275 0.039 Uiso 1 1 calc R
C139 C -0.9731(4) 0.11911(15) 0.7127(5) 0.040(2) Uani 1 1 d .
H13H H -0.9342 0.1231 0.6810 0.048 Uiso 1 1 calc R
C140 C -0.9604(4) 0.10857(13) 0.7917(5) 0.0312(18) Uani 1 1 d .
H14C H -0.9131 0.1053 0.8137 0.037 Uiso 1 1 calc R
C141 C -1.0064(4) 0.08973(11) 0.9196(4) 0.0241(16) Uani 1 1 d .
O107 O -0.9385(2) 0.41765(9) -0.0472(3) 0.0281(11) Uani 1 1 d .
N15 N -1.1006(3) 0.45462(10) -0.2584(3) 0.0225(12) Uani 1 1 d .
N16 N -1.0588(3) 0.41175(10) -0.0395(3) 0.0271(13) Uani 1 1 d .
H16A H -1.0519 0.4027 0.0043 0.033 Uiso 1 1 calc R
H16B H -1.1024 0.4146 -0.0605 0.033 Uiso 1 1 calc R
C142 C -1.0169(4) 0.43616(11) -0.1538(4) 0.0209(15) Uani 1 1 d .
C143 C -1.0863(4) 0.44356(11) -0.1830(4) 0.0219(15) Uani 1 1 d .
H14D H -1.1247 0.4408 -0.1492 0.026 Uiso 1 1 calc R
C144 C -1.0451(4) 0.45948(13) -0.3046(5) 0.0329(18) Uani 1 1 d .
H14E H -1.0547 0.4668 -0.3569 0.040 Uiso 1 1 calc R
C145 C -0.9737(4) 0.45406(15) -0.2782(5) 0.042(2) Uani 1 1 d .
H14F H -0.9359 0.4583 -0.3111 0.050 Uiso 1 1 calc R
C146 C -0.9593(4) 0.44233(14) -0.2025(5) 0.0315(18) Uani 1 1 d .
H14G H -0.9115 0.4385 -0.1838 0.038 Uiso 1 1 calc R
C147 C -1.0016(4) 0.42136(11) -0.0753(4) 0.0203(14) Uani 1 1 d .
O108 O -0.9450(2) 0.24457(9) 0.4527(3) 0.0290(12) Uani 1 1 d .
N17 N -1.1037(3) 0.21125(9) 0.2306(3) 0.0201(12) Uani 1 1 d .
N18 N -1.0640(3) 0.25426(10) 0.4486(4) 0.0270(13) Uani 1 1 d .
H18A H -1.0576 0.2632 0.4929 0.032 Uiso 1 1 calc R
H18B H -1.1069 0.2527 0.4235 0.032 Uiso 1 1 calc R
C148 C -1.0214(4) 0.22721(12) 0.3405(4) 0.0232(15) Uani 1 1 d .
C149 C -1.0907(4) 0.22267(11) 0.3041(4) 0.0202(15) Uani 1 1 d .
H14H H -1.1304 0.2279 0.3324 0.024 Uiso 1 1 calc R
C150 C -1.0465(4) 0.20331(14) 0.1929(5) 0.0333(18) Uani 1 1 d .
H15B H -1.0546 0.1956 0.1410 0.040 Uiso 1 1 calc R
C151 C -0.9756(4) 0.20590(16) 0.2261(5) 0.045(2) Uani 1 1 d .
H15C H -0.9372 0.1993 0.1987 0.054 Uiso 1 1 calc R
C152 C -0.9624(4) 0.21844(14) 0.3011(4) 0.0309(17) Uani 1 1 d .
H15D H -0.9150 0.2209 0.3244 0.037 Uiso 1 1 calc R
C153 C -1.0069(4) 0.24275(12) 0.4184(4) 0.0209(15) Uani 1 1 d .
O109 O -0.6094(3) 0.40957(9) -0.0614(3) 0.0317(12) Uani 1 1 d .
N19 N -0.4604(3) 0.38009(10) -0.2717(3) 0.0211(12) Uani 1 1 d .
N20 N -0.4905(3) 0.41804(11) -0.0453(4) 0.0290(14) Uani 1 1 d .
H20A H -0.4965 0.4270 -0.0020 0.035 Uiso 1 1 calc R
H20B H -0.4477 0.4162 -0.0627 0.035 Uiso 1 1 calc R
C154 C -0.5349(3) 0.39180(12) -0.1587(4) 0.0209(15) Uani 1 1 d .
C155 C -0.4727(4) 0.39356(12) -0.2030(4) 0.0221(15) Uani 1 1 d .
H15E H -0.4373 0.4047 -0.1842 0.027 Uiso 1 1 calc R
C156 C -0.5098(4) 0.36351(13) -0.2963(5) 0.0296(17) Uani 1 1 d .
H15F H -0.5017 0.3538 -0.3426 0.035 Uiso 1 1 calc R
C157 C -0.5737(4) 0.36017(13) -0.2547(4) 0.0326(18) Uani 1 1 d .
H15G H -0.6076 0.3485 -0.2734 0.039 Uiso 1 1 calc R
C158 C -0.5857(4) 0.37439(13) -0.1858(4) 0.0290(17) Uani 1 1 d .
H15H H -0.6277 0.3723 -0.1575 0.035 Uiso 1 1 calc R
C159 C -0.5466(3) 0.40729(12) -0.0849(4) 0.0203(15) Uani 1 1 d .
O111 O -0.8009(3) 0.02436(9) 1.2717(3) 0.0391(14) Uani 1 1 d .
N23 N -0.8878(3) -0.02391(9) 1.4908(3) 0.0199(12) Uani 1 1 d .
N24 N -0.7742(3) -0.01499(10) 1.2709(3) 0.0253(13) Uani 1 1 d .
H24A H -0.7515 -0.0137 1.2257 0.030 Uiso 1 1 calc R
H24B H -0.7775 -0.0288 1.2949 0.030 Uiso 1 1 calc R
C166 C -0.8456(4) 0.00099(12) 1.3804(4) 0.0256(16) Uani 1 1 d .
C167 C -0.8556(3) -0.02109(11) 1.4179(4) 0.0181(14) Uani 1 1 d .
H16C H -0.8391 -0.0348 1.3914 0.022 Uiso 1 1 calc R
C168 C -0.9124(4) -0.00423(14) 1.5261(5) 0.041(2) Uani 1 1 d .
H16D H -0.9356 -0.0058 1.5760 0.049 Uiso 1 1 calc R
C169 C -0.9055(5) 0.01869(13) 1.4927(6) 0.055(3) Uani 1 1 d .
H16E H -0.9225 0.0322 1.5202 0.066 Uiso 1 1 calc R
C170 C -0.8734(5) 0.02112(14) 1.4189(6) 0.049(2) Uani 1 1 d .
H17B H -0.8700 0.0363 1.3942 0.059 Uiso 1 1 calc R
C171 C -0.8045(4) 0.00455(13) 1.3041(4) 0.0259(16) Uani 1 1 d .
O110 O -0.7967(3) 0.36138(9) 0.2581(3) 0.0367(13) Uani 1 1 d .
N21 N -0.8868(3) 0.31182(9) 0.4731(3) 0.0205(12) Uani 1 1 d .
N22 N -0.7734(3) 0.32166(9) 0.2527(3) 0.0220(13) Uani 1 1 d .
H22A H -0.7494 0.3234 0.2086 0.026 Uiso 1 1 calc R
H22B H -0.7783 0.3076 0.2742 0.026 Uiso 1 1 calc R
C160 C -0.8422(4) 0.33742(12) 0.3664(4) 0.0219(15) Uani 1 1 d .
C161 C -0.8572(3) 0.31507(11) 0.3991(4) 0.0168(13) Uani 1 1 d .
H16F H -0.8462 0.3015 0.3682 0.020 Uiso 1 1 calc R
C162 C -0.9024(4) 0.33169(13) 0.5155(4) 0.0296(17) Uani 1 1 d .
H16G H -0.9216 0.3299 0.5677 0.036 Uiso 1 1 calc R
C163 C -0.8917(4) 0.35482(13) 0.4866(5) 0.0358(19) Uani 1 1 d .
H16H H -0.9048 0.3682 0.5177 0.043 Uiso 1 1 calc R
C164 C -0.8613(4) 0.35772(13) 0.4102(5) 0.0375(19) Uani 1 1 d .
H16I H -0.8538 0.3731 0.3887 0.045 Uiso 1 1 calc R
C165 C -0.8029(4) 0.34079(12) 0.2877(4) 0.0240(15) Uani 1 1 d .

loop_
_atom_site_aniso_label
_atom_site_aniso_U_11
_atom_site_aniso_U_22
_atom_site_aniso_U_33
_atom_site_aniso_U_23
_atom_site_aniso_U_13
_atom_site_aniso_U_12
Ag1 0.0183(3) 0.0248(3) 0.0155(2) 0.0024(2) 0.0000(2) -0.0014(2)
Ag2 0.0173(3) 0.0254(3) 0.0171(3) 0.0041(2) 0.0004(2) -0.0003(2)
Ag3 0.0177(3) 0.0268(3) 0.0168(3) -0.0042(2) 0.0009(2) 0.0001(2)
Ag4 0.0235(3) 0.0204(3) 0.0164(2) 0.0020(2) 0.0054(2) 0.0008(2)
Ag5 0.0293(3) 0.0194(3) 0.0191(3) 0.0010(2) -0.0018(2) -0.0040(2)
Ag6 0.0230(3) 0.0238(3) 0.0155(3) -0.0015(2) 0.0044(2) -0.0023(2)
Ag7 0.0202(3) 0.0225(3) 0.0167(3) 0.0000(2) -0.0003(2) -0.0019(2)
Ag8 0.0280(3) 0.0198(3) 0.0179(3) 0.0005(2) 0.0012(2) 0.0033(2)
Ag9 0.0193(3) 0.0248(3) 0.0184(3) -0.0043(2) 0.0011(2) -0.0011(2)
Ag10 0.0257(3) 0.0233(3) 0.0217(3) 0.0030(2) 0.0068(2) 0.0084(2)
Ag11 0.0199(3) 0.0241(3) 0.0176(3) 0.0054(2) 0.0031(2) 0.0022(2)
Ag12 0.0229(3) 0.0265(3) 0.0171(3) 0.0049(2) 0.0049(2) 0.0004(2)
Ag13 0.0238(3) 0.0197(3) 0.0181(3) 0.0011(2) 0.0028(2) 0.0003(2)
Ag14 0.0254(3) 0.0235(3) 0.0185(3) 0.0034(2) 0.0050(2) 0.0081(2)
Ag15 0.0281(3) 0.0356(3) 0.0204(3) -0.0086(2) 0.0059(2) -0.0150(3)
Ag16 0.0221(3) 0.0262(3) 0.0191(3) 0.0050(2) 0.0065(2) 0.0068(2)
Ag17 0.0227(3) 0.0295(3) 0.0182(3) -0.0023(2) 0.0058(2) 0.0007(2)
Ag18 0.0307(3) 0.0234(3) 0.0204(3) -0.0017(2) 0.0060(2) -0.0083(2)
Ag19 0.0227(3) 0.0190(3) 0.0189(3) -0.0023(2) 0.0040(2) -0.0054(2)
Ag20 0.0281(3) 0.0272(3) 0.0185(3) 0.0040(2) 0.0081(2) 0.0034(2)
Ag21 0.0172(3) 0.0274(3) 0.0209(3) 0.0067(2) 0.0015(2) -0.0039(2)
Ag22 0.0236(3) 0.0279(3) 0.0168(3) -0.0001(2) 0.0065(2) 0.0003(2)
Ag23 0.0191(3) 0.0390(3) 0.0211(3) -0.0087(2) 0.0012(2) 0.0067(2)
Ag24 0.0343(4) 0.0564(4) 0.0298(3) 0.0254(3) -0.0123(3) -0.0281(3)
C1 0.020(4) 0.029(4) 0.019(3) 0.005(3) 0.002(3) -0.002(3)
C2 0.022(4) 0.013(3) 0.019(3) -0.002(3) 0.000(3) -0.003(3)
C3 0.033(4) 0.033(4) 0.018(4) 0.002(3) 0.005(3) 0.008(3)
C4 0.027(4) 0.035(4) 0.021(4) 0.010(3) 0.007(3) 0.005(3)
C5 0.016(3) 0.027(4) 0.020(3) 0.010(3) 0.001(3) -0.007(3)
C6 0.015(4) 0.048(5) 0.023(4) 0.002(3) 0.000(3) -0.008(3)
O1 0.025(3) 0.039(3) 0.026(3) 0.002(2) 0.005(2) -0.006(2)
O2 0.025(3) 0.043(3) 0.024(3) 0.011(2) 0.000(2) -0.011(2)
C7 0.025(4) 0.011(3) 0.027(4) 0.004(3) 0.003(3) 0.004(3)
C8 0.029(4) 0.026(4) 0.042(5) -0.002(3) 0.009(4) -0.004(3)
F11 0.022(2) 0.076(4) 0.054(3) -0.015(3) 0.003(2) -0.014(2)
F12 0.066(4) 0.023(2) 0.072(3) -0.004(2) 0.025(3) -0.012(2)
F13 0.038(3) 0.052(3) 0.043(3) -0.008(2) 0.023(2) -0.014(2)
O3 0.021(3) 0.044(3) 0.023(3) -0.001(2) -0.001(2) 0.005(2)
O4 0.024(3) 0.026(3) 0.016(2) 0.0030(19) 0.006(2) 0.005(2)
C9 0.023(4) 0.016(3) 0.027(4) 0.007(3) 0.004(3) 0.001(3)
C10 0.024(4) 0.047(5) 0.030(4) -0.005(4) 0.000(3) 0.002(4)
F21 0.039(3) 0.090(4) 0.034(3) -0.021(3) -0.020(2) 0.033(3)
F22 0.025(3) 0.085(4) 0.101(5) 0.015(4) 0.001(3) -0.024(3)
F23 0.041(3) 0.062(3) 0.048(3) -0.013(2) -0.006(2) 0.030(2)
O5 0.028(3) 0.023(3) 0.016(2) -0.0035(19) -0.002(2) 0.006(2)
O6 0.025(3) 0.025(3) 0.024(3) 0.005(2) 0.008(2) 0.002(2)
C11 0.009(3) 0.025(4) 0.019(3) 0.004(3) -0.001(3) 0.006(3)
C12 0.025(4) 0.025(4) 0.022(4) 0.000(3) 0.006(3) -0.009(3)
F31 0.048(3) 0.024(2) 0.020(2) -0.0071(17) 0.0046(19) -0.0061(19)
F32 0.054(3) 0.029(2) 0.021(2) 0.0062(17) 0.004(2) 0.003(2)
F33 0.024(2) 0.054(3) 0.037(2) -0.011(2) 0.0135(19) -0.002(2)
O7 0.027(3) 0.020(2) 0.018(2) 0.0018(19) -0.0012(19) -0.004(2)
O8 0.025(3) 0.020(2) 0.023(2) 0.000(2) 0.008(2) 0.003(2)
C13 0.011(3) 0.024(4) 0.022(3) -0.004(3) 0.002(3) -0.005(3)
C14 0.027(4) 0.020(4) 0.026(4) 0.000(3) 0.006(3) -0.001(3)
F41 0.056(3) 0.025(2) 0.026(2) 0.0026(18) 0.004(2) 0.010(2)
F42 0.065(3) 0.029(2) 0.023(2) -0.0082(18) 0.007(2) -0.004(2)
F43 0.032(3) 0.052(3) 0.036(2) 0.011(2) 0.016(2) 0.001(2)
O9 0.045(3) 0.024(3) 0.025(3) 0.005(2) 0.001(2) 0.015(2)
O10 0.044(3) 0.029(3) 0.017(2) 0.005(2) -0.001(2) 0.000(2)
C15 0.018(4) 0.023(4) 0.030(4) -0.001(3) -0.006(3) -0.003(3)
C16 0.048(5) 0.031(4) 0.041(5) 0.015(4) 0.015(4) 0.017(4)
F51 0.034(3) 0.094(5) 0.120(5) 0.052(4) 0.001(3) 0.020(3)
F52 0.072(3) 0.044(3) 0.033(3) 0.015(2) 0.013(2) 0.019(3)
F53 0.124(5) 0.031(3) 0.050(3) 0.007(2) 0.036(3) 0.020(3)
O11 0.049(3) 0.029(3) 0.022(3) 0.000(2) 0.010(2) 0.002(2)
O12 0.042(3) 0.029(3) 0.018(2) 0.004(2) 0.006(2) 0.000(2)
C17 0.026(4) 0.022(4) 0.026(4) -0.005(3) 0.002(3) -0.005(3)
C18 0.054(5) 0.027(4) 0.026(4) -0.009(3) 0.002(4) 0.006(4)
F61 0.120(6) 0.033(3) 0.115(5) -0.018(3) 0.037(4) -0.033(3)
F62 0.130(5) 0.053(3) 0.035(3) -0.017(2) 0.007(3) 0.035(3)
F63 0.085(4) 0.052(3) 0.069(4) -0.017(3) -0.012(3) 0.045(3)
O13 0.039(3) 0.031(3) 0.023(3) 0.002(2) 0.011(2) 0.008(2)
O14 0.053(4) 0.024(3) 0.024(3) -0.001(2) 0.007(2) 0.004(2)
C19 0.021(4) 0.032(4) 0.023(4) -0.001(3) 0.007(3) 0.001(3)
C20 0.055(6) 0.026(4) 0.040(5) -0.018(4) 0.021(4) -0.011(4)
F71 0.312(12) 0.026(3) 0.168(8) 0.004(4) 0.182(9) 0.005(5)
F72 0.068(4) 0.061(4) 0.139(6) -0.045(4) -0.033(4) 0.041(3)
F73 0.110(5) 0.084(4) 0.062(4) -0.053(3) -0.037(3) 0.045(4)
O15 0.029(3) 0.049(3) 0.023(3) 0.001(2) 0.005(2) -0.007(2)
O16 0.018(3) 0.047(3) 0.030(3) 0.008(2) 0.000(2) -0.010(2)
C21 0.021(4) 0.019(4) 0.028(4) 0.003(3) 0.006(3) 0.006(3)
C22 0.033(5) 0.031(4) 0.049(5) 0.006(4) 0.010(4) -0.003(4)
F81 0.055(4) 0.036(3) 0.108(5) 0.016(3) 0.020(3) -0.010(3)
F82 0.038(3) 0.083(4) 0.042(3) 0.002(3) 0.025(2) -0.015(3)
F83 0.023(2) 0.052(3) 0.054(3) -0.005(2) 0.003(2) -0.010(2)
O17 0.032(3) 0.051(3) 0.020(3) 0.004(2) 0.002(2) -0.014(3)
O18 0.021(3) 0.033(3) 0.022(3) 0.002(2) 0.000(2) -0.005(2)
C23 0.019(4) 0.028(4) 0.032(4) -0.003(3) 0.003(3) -0.005(3)
C24 0.026(4) 0.057(6) 0.038(5) 0.010(4) -0.001(4) -0.009(4)
F91 0.035(3) 0.077(4) 0.112(5) 0.006(4) 0.023(3) 0.016(3)
F92 0.035(3) 0.089(4) 0.049(3) 0.026(3) -0.018(2) -0.024(3)
F93 0.035(3) 0.061(3) 0.052(3) 0.016(3) -0.007(2) -0.022(2)
O19 0.015(2) 0.030(3) 0.016(2) -0.0005(19) -0.0017(19) 0.004(2)
O20 0.021(3) 0.037(3) 0.016(2) 0.003(2) 0.003(2) -0.004(2)
C25 0.024(4) 0.016(3) 0.018(3) 0.004(3) -0.001(3) 0.005(3)
C26 0.015(4) 0.048(5) 0.021(4) -0.005(3) 0.002(3) -0.004(3)
F101 0.069(4) 0.037(3) 0.037(3) -0.013(2) 0.001(2) 0.008(2)
F102 0.019(2) 0.062(3) 0.018(2) 0.0003(19) -0.0047(17) 0.0047(19)
F103 0.021(2) 0.094(4) 0.021(2) -0.004(2) 0.0058(18) -0.009(2)
O21 0.037(3) 0.027(3) 0.025(3) 0.001(2) 0.001(2) 0.007(2)
O22 0.032(3) 0.030(3) 0.017(2) 0.001(2) -0.004(2) -0.001(2)
C27 0.025(4) 0.020(4) 0.027(4) 0.006(3) -0.001(3) -0.001(3)
C28 0.034(5) 0.033(4) 0.028(4) 0.011(3) 0.006(3) 0.002(3)
F111 0.032(3) 0.068(4) 0.085(4) 0.034(3) 0.002(3) 0.014(3)
F112 0.060(3) 0.034(2) 0.031(2) 0.016(2) 0.005(2) 0.011(2)
F113 0.097(4) 0.022(2) 0.052(3) 0.001(2) 0.032(3) 0.006(3)
O23 0.037(3) 0.026(3) 0.025(3) -0.007(2) 0.005(2) -0.005(2)
O24 0.050(3) 0.021(3) 0.021(3) 0.000(2) 0.009(2) -0.005(2)
C29 0.026(4) 0.017(4) 0.033(4) 0.003(3) -0.003(3) 0.002(3)
C30 0.047(5) 0.026(4) 0.029(4) 0.007(3) 0.009(4) 0.004(4)
F121 0.238(10) 0.016(3) 0.132(6) 0.001(3) 0.127(6) 0.010(4)
F122 0.095(5) 0.078(4) 0.050(3) 0.044(3) -0.023(3) -0.039(3)
F123 0.063(4) 0.046(3) 0.121(5) 0.026(3) -0.025(4) -0.033(3)
O25 0.023(3) 0.032(3) 0.022(2) -0.001(2) 0.003(2) -0.004(2)
O26 0.020(3) 0.021(2) 0.016(2) -0.0015(19) 0.0016(19) 0.0001(19)
C31 0.019(4) 0.016(3) 0.025(4) -0.010(3) 0.004(3) -0.003(3)
C32 0.022(4) 0.027(4) 0.018(3) 0.004(3) 0.004(3) 0.001(3)
F131 0.048(3) 0.036(3) 0.030(2) 0.0141(19) 0.007(2) 0.005(2)
F132 0.023(2) 0.070(3) 0.025(2) -0.003(2) -0.0012(18) -0.011(2)
F133 0.028(2) 0.050(3) 0.021(2) -0.0002(19) 0.0131(18) 0.003(2)
O27 0.026(3) 0.039(3) 0.025(3) 0.000(2) 0.005(2) 0.007(2)
O28 0.030(3) 0.034(3) 0.024(3) -0.003(2) 0.004(2) 0.009(2)
C33 0.029(4) 0.019(3) 0.015(3) 0.001(3) 0.000(3) -0.002(3)
C34 0.033(4) 0.027(4) 0.030(4) -0.002(3) 0.011(3) 0.006(3)
F141 0.061(3) 0.035(3) 0.082(4) -0.004(3) 0.021(3) 0.013(2)
F142 0.039(3) 0.077(4) 0.037(3) 0.003(2) 0.025(2) 0.013(3)
F143 0.018(2) 0.074(4) 0.050(3) 0.008(2) 0.006(2) 0.013(2)
O29 0.027(3) 0.025(3) 0.022(2) 0.001(2) 0.003(2) 0.003(2)
O30 0.035(3) 0.027(3) 0.024(3) 0.005(2) 0.003(2) 0.004(2)
C35 0.023(4) 0.023(4) 0.019(3) 0.000(3) -0.002(3) -0.002(3)
C36 0.021(4) 0.022(4) 0.022(4) 0.006(3) 0.004(3) -0.002(3)
F151 0.029(2) 0.057(3) 0.042(3) 0.014(2) 0.016(2) 0.004(2)
F152 0.070(3) 0.025(2) 0.023(2) -0.0063(18) 0.015(2) -0.005(2)
F153 0.048(3) 0.034(2) 0.021(2) 0.0072(18) 0.0045(19) 0.012(2)
O31 0.042(3) 0.022(3) 0.024(3) -0.003(2) 0.004(2) -0.005(2)
O32 0.041(3) 0.026(3) 0.024(3) -0.001(2) 0.003(2) 0.001(2)
C37 0.020(4) 0.026(4) 0.033(4) 0.001(3) -0.005(3) -0.003(3)
C38 0.034(5) 0.033(4) 0.041(5) -0.010(4) 0.006(4) -0.009(4)
F161 0.046(4) 0.102(6) 0.287(11) -0.115(7) -0.059(5) 0.004(4)
F162 0.176(7) 0.039(3) 0.066(4) -0.020(3) 0.070(4) -0.048(4)
F163 0.097(4) 0.038(3) 0.042(3) -0.018(2) 0.019(3) -0.018(3)
O33 0.025(3) 0.031(3) 0.017(2) 0.001(2) 0.000(2) 0.005(2)
O34 0.025(3) 0.029(3) 0.014(2) -0.0014(19) -0.005(2) 0.002(2)
C39 0.023(4) 0.010(3) 0.021(3) 0.004(3) -0.002(3) 0.006(3)
C40 0.019(4) 0.045(5) 0.013(3) -0.002(3) 0.003(3) -0.002(3)
F171 0.025(2) 0.068(3) 0.025(2) -0.004(2) -0.0043(18) 0.002(2)
F172 0.065(3) 0.036(3) 0.039(3) -0.018(2) 0.009(2) 0.007(2)
F173 0.028(2) 0.068(3) 0.024(2) -0.003(2) 0.0063(18) -0.009(2)
O35 0.022(3) 0.028(3) 0.022(3) -0.004(2) -0.003(2) -0.003(2)
O36 0.022(3) 0.036(3) 0.022(3) 0.005(2) 0.001(2) 0.001(2)
C41 0.016(4) 0.018(3) 0.030(4) -0.007(3) -0.001(3) 0.003(3)
C42 0.026(4) 0.027(4) 0.027(4) 0.004(3) -0.003(3) -0.003(3)
F181 0.034(3) 0.042(3) 0.051(3) 0.007(2) -0.006(2) -0.017(2)
F182 0.023(3) 0.066(3) 0.081(4) -0.003(3) 0.004(2) 0.010(2)
F183 0.040(3) 0.070(3) 0.034(3) 0.013(2) -0.017(2) -0.026(2)
O100 0.074(5) 0.139(7) 0.127(7) 0.103(6) 0.085(5) 0.080(5)
N1 0.017(3) 0.030(3) 0.028(3) 0.000(3) 0.009(2) 0.008(3)
N2 0.112(8) 0.102(7) 0.118(8) 0.090(6) 0.089(7) 0.092(7)
C100 0.013(3) 0.028(4) 0.023(4) -0.007(3) -0.002(3) 0.001(3)
C101 0.022(4) 0.022(4) 0.027(4) 0.000(3) 0.002(3) 0.008(3)
C102 0.021(4) 0.028(4) 0.022(4) 0.003(3) -0.006(3) 0.003(3)
C103 0.018(4) 0.029(4) 0.039(4) 0.006(3) 0.005(3) 0.010(3)
C104 0.016(4) 0.032(4) 0.028(4) -0.001(3) 0.005(3) 0.009(3)
C105 0.022(4) 0.021(4) 0.027(4) 0.000(3) 0.014(3) -0.002(3)
O101 0.026(3) 0.037(3) 0.044(3) 0.013(3) 0.014(2) 0.014(2)
C108 0.024(4) 0.026(4) 0.050(5) 0.013(3) 0.006(3) 0.015(3)
N4 0.021(3) 0.033(4) 0.040(4) 0.017(3) 0.008(3) 0.008(3)
C106 0.012(3) 0.025(4) 0.021(3) -0.005(3) 0.007(3) -0.006(3)
C107 0.013(4) 0.039(4) 0.033(4) 0.005(3) 0.006(3) 0.009(3)
C109 0.027(4) 0.021(4) 0.030(4) 0.006(3) 0.001(3) 0.008(3)
N3 0.026(3) 0.024(3) 0.026(3) 0.004(2) 0.006(3) 0.001(3)
C110 0.019(4) 0.028(4) 0.021(4) 0.001(3) 0.000(3) 0.011(3)
C111 0.012(3) 0.022(4) 0.030(4) 0.001(3) 0.004(3) -0.001(3)
O102 0.038(3) 0.021(3) 0.041(3) -0.006(2) 0.015(2) -0.007(2)
N5 0.021(3) 0.013(3) 0.029(3) 0.001(2) 0.008(2) -0.005(2)
N6 0.034(4) 0.021(3) 0.023(3) -0.006(2) 0.008(3) -0.006(3)
C112 0.023(4) 0.024(4) 0.025(4) -0.007(3) -0.002(3) -0.012(3)
C113 0.019(4) 0.018(3) 0.022(3) 0.001(3) 0.003(3) -0.006(3)
C114 0.051(5) 0.037(5) 0.036(5) -0.003(4) 0.015(4) -0.014(4)
C115 0.070(6) 0.023(4) 0.054(6) -0.003(4) 0.033(5) -0.014(4)
C116 0.062(6) 0.024(4) 0.045(5) -0.004(4) 0.023(4) -0.017(4)
C117 0.018(4) 0.024(4) 0.025(4) -0.005(3) 0.000(3) -0.001(3)
O103 0.031(3) 0.019(3) 0.041(3) -0.009(2) -0.009(2) 0.009(2)
N7 0.021(3) 0.025(3) 0.020(3) -0.003(2) 0.003(2) 0.000(2)
N8 0.038(4) 0.023(3) 0.043(4) -0.004(3) -0.019(3) 0.002(3)
C118 0.025(4) 0.018(3) 0.016(3) 0.004(3) 0.003(3) -0.005(3)
C119 0.025(4) 0.031(4) 0.021(4) 0.000(3) 0.007(3) 0.007(3)
C120 0.024(4) 0.030(4) 0.029(4) -0.001(3) -0.007(3) 0.004(3)
C121 0.044(5) 0.024(4) 0.058(6) -0.010(4) -0.019(4) 0.012(4)
C122 0.037(5) 0.027(4) 0.037(4) -0.007(3) -0.009(4) 0.001(3)
C123 0.026(4) 0.024(4) 0.021(3) 0.006(3) 0.007(3) 0.003(3)
O104 0.032(3) 0.025(3) 0.038(3) -0.007(2) -0.012(2) 0.008(2)
N9 0.025(3) 0.031(3) 0.016(3) 0.002(2) 0.001(2) 0.002(3)
N10 0.040(4) 0.021(3) 0.031(3) -0.001(3) -0.008(3) -0.003(3)
C124 0.028(4) 0.022(4) 0.014(3) 0.008(3) 0.001(3) -0.002(3)
C125 0.025(4) 0.031(4) 0.012(3) 0.000(3) 0.008(3) 0.005(3)
C126 0.033(4) 0.027(4) 0.035(4) -0.004(3) -0.008(3) -0.001(3)
C127 0.040(5) 0.026(4) 0.055(5) -0.013(4) -0.023(4) 0.014(4)
C128 0.033(4) 0.023(4) 0.043(5) -0.006(3) -0.013(4) 0.006(3)
C129 0.015(3) 0.033(4) 0.019(3) 0.000(3) 0.007(3) 0.003(3)
O105 0.030(3) 0.019(3) 0.038(3) 0.011(2) -0.014(2) -0.003(2)
N11 0.022(3) 0.048(4) 0.025(3) 0.011(3) -0.004(3) -0.011(3)
N12 0.038(4) 0.023(3) 0.030(3) 0.003(3) -0.012(3) -0.003(3)
C130 0.022(4) 0.018(3) 0.017(3) -0.007(3) 0.003(3) 0.001(3)
C131 0.025(4) 0.028(4) 0.026(4) 0.007(3) 0.000(3) -0.010(3)
C132 0.022(4) 0.038(4) 0.023(4) 0.011(3) -0.004(3) -0.008(3)
C133 0.027(4) 0.031(4) 0.041(4) 0.002(3) -0.006(3) -0.016(3)
C134 0.023(4) 0.022(4) 0.027(4) 0.009(3) -0.001(3) -0.001(3)
C135 0.022(4) 0.023(4) 0.017(3) -0.001(3) 0.001(3) -0.002(3)
O106 0.019(3) 0.039(3) 0.036(3) 0.012(2) -0.005(2) -0.006(2)
N13 0.023(3) 0.016(3) 0.026(3) 0.003(2) 0.006(2) -0.004(2)
N14 0.022(3) 0.029(3) 0.026(3) 0.004(3) 0.004(2) 0.000(3)
C136 0.028(4) 0.021(3) 0.023(4) -0.011(3) 0.003(3) -0.008(3)
C137 0.020(4) 0.014(3) 0.023(4) -0.006(3) 0.001(3) -0.001(3)
C138 0.033(4) 0.031(4) 0.033(4) 0.011(3) 0.003(3) -0.004(3)
C139 0.025(4) 0.056(5) 0.040(5) 0.021(4) 0.006(4) -0.003(4)
C140 0.017(4) 0.041(5) 0.036(4) 0.012(3) 0.000(3) -0.004(3)
C141 0.036(5) 0.013(3) 0.022(4) 0.003(3) -0.001(3) 0.004(3)
O107 0.018(3) 0.035(3) 0.030(3) 0.009(2) -0.006(2) -0.008(2)
N15 0.021(3) 0.022(3) 0.025(3) 0.002(2) 0.002(2) -0.001(2)
N16 0.018(3) 0.035(3) 0.028(3) 0.010(3) 0.000(2) -0.004(3)
C142 0.027(4) 0.018(3) 0.018(3) -0.001(3) -0.003(3) -0.001(3)
C143 0.029(4) 0.017(4) 0.020(4) -0.005(3) 0.004(3) 0.000(3)
C144 0.024(4) 0.040(5) 0.035(4) 0.013(3) -0.001(3) -0.005(3)
C145 0.025(4) 0.061(6) 0.040(5) 0.019(4) 0.001(4) -0.010(4)
C146 0.018(4) 0.046(5) 0.030(4) 0.007(3) -0.004(3) -0.001(3)
C147 0.021(4) 0.018(3) 0.021(3) 0.000(3) -0.004(3) -0.004(3)
O108 0.017(3) 0.039(3) 0.030(3) -0.016(2) -0.004(2) 0.008(2)
N17 0.024(3) 0.015(3) 0.021(3) -0.001(2) 0.000(2) 0.001(2)
N18 0.019(3) 0.037(4) 0.025(3) -0.006(3) 0.000(2) 0.008(3)
C148 0.023(4) 0.023(4) 0.023(4) 0.005(3) 0.004(3) 0.006(3)
C149 0.021(4) 0.018(3) 0.021(3) 0.007(3) 0.001(3) 0.005(3)
C150 0.025(4) 0.043(5) 0.031(4) -0.012(3) -0.001(3) 0.005(3)
C151 0.026(4) 0.070(6) 0.039(5) -0.018(4) 0.006(4) 0.009(4)
C152 0.018(4) 0.045(5) 0.029(4) -0.009(3) -0.005(3) 0.005(3)
C153 0.029(4) 0.022(4) 0.011(3) 0.002(3) 0.001(3) 0.003(3)
O109 0.022(3) 0.036(3) 0.039(3) -0.012(2) 0.015(2) -0.012(2)
N19 0.018(3) 0.023(3) 0.022(3) -0.003(2) 0.003(2) -0.005(2)
N20 0.022(3) 0.038(4) 0.028(3) -0.009(3) 0.008(3) 0.001(3)
C154 0.008(3) 0.034(4) 0.021(4) 0.002(3) 0.002(3) 0.003(3)
C155 0.018(4) 0.025(4) 0.023(3) 0.003(3) 0.001(3) -0.007(3)
C156 0.026(4) 0.035(4) 0.029(4) -0.006(3) 0.004(3) -0.005(3)
C157 0.027(4) 0.038(4) 0.034(4) -0.014(3) 0.007(3) -0.012(3)
C158 0.018(4) 0.040(4) 0.031(4) -0.009(3) 0.011(3) -0.008(3)
C159 0.015(4) 0.023(4) 0.022(4) 0.005(3) 0.002(3) 0.001(3)
O111 0.047(3) 0.023(3) 0.050(3) 0.014(3) 0.029(3) 0.005(2)
N23 0.016(3) 0.021(3) 0.023(3) 0.001(2) 0.005(2) 0.001(2)
N24 0.034(4) 0.016(3) 0.027(3) 0.004(2) 0.016(3) 0.001(3)
C166 0.022(4) 0.025(4) 0.030(4) 0.005(3) 0.006(3) 0.002(3)
C167 0.014(3) 0.022(3) 0.019(3) -0.005(3) 0.005(3) 0.005(3)
C168 0.046(5) 0.040(5) 0.042(5) 0.001(4) 0.032(4) -0.002(4)
C169 0.085(7) 0.014(4) 0.072(6) 0.003(4) 0.054(6) 0.008(4)
C170 0.067(6) 0.021(4) 0.064(6) 0.001(4) 0.038(5) 0.004(4)
C171 0.020(4) 0.036(4) 0.023(4) 0.007(3) 0.009(3) -0.002(3)
O110 0.050(3) 0.018(3) 0.045(3) 0.012(2) 0.025(3) 0.008(2)
N21 0.023(3) 0.021(3) 0.018(3) 0.005(2) 0.003(2) 0.003(2)
N22 0.029(3) 0.019(3) 0.020(3) 0.002(2) 0.014(2) 0.003(2)
C160 0.022(4) 0.024(4) 0.020(3) 0.005(3) 0.005(3) 0.005(3)
C161 0.012(3) 0.015(3) 0.023(3) -0.001(3) -0.001(3) 0.003(3)
C162 0.034(4) 0.030(4) 0.027(4) 0.003(3) 0.016(3) 0.010(3)
C163 0.054(5) 0.019(4) 0.038(4) 0.002(3) 0.021(4) 0.006(4)
C164 0.052(5) 0.023(4) 0.038(4) 0.008(3) 0.013(4) 0.013(4)
C165 0.022(4) 0.030(4) 0.021(4) 0.007(3) 0.003(3) 0.001(3)

loop_
_atom_type_symbol
_atom_type_description
_atom_type_scat_dispersion_real
_atom_type_scat_dispersion_imag
_atom_type_scat_source
C C 0.0033 0.0016 'International Tables Vol C Tables 4.2.6.8 and 6.1.1.4'
H H 0.0000 0.0000 'International Tables Vol C Tables 4.2.6.8 and 6.1.1.4'
N N 0.0061 0.0033 'International Tables Vol C Tables 4.2.6.8 and 6.1.1.4'
O O 0.0106 0.0060 'International Tables Vol C Tables 4.2.6.8 and 6.1.1.4'
F F 0.0171 0.0103 'International Tables Vol C Tables 4.2.6.8 and 6.1.1.4'
Ag Ag -0.8971 1.1015 'International Tables Vol C Tables 4.2.6.8 and 6.1.1.4'

loop_
_geom_angle_atom_site_label_1
_geom_angle_atom_site_label_2
_geom_angle_atom_site_label_3
_geom_angle
_geom_angle_site_symmetry_1
_geom_angle_site_symmetry_3
C5 Ag1 O21 134.6(2) . .
C5 Ag1 O29 120.3(2) . .
O21 Ag1 O29 93.81(16) . .
C5 Ag1 O106 111.7(2) . .
O21 Ag1 O106 88.83(17) . .
O29 Ag1 O106 99.17(17) . .
C5 Ag1 Ag24 49.31(16) . .
O21 Ag1 Ag24 108.07(13) . .
O29 Ag1 Ag24 89.58(11) . .
O106 Ag1 Ag24 160.49(11) . .
C5 Ag1 Ag16 55.67(18) . .
O21 Ag1 Ag16 85.86(12) . .
O29 Ag1 Ag16 170.95(12) . .
O106 Ag1 Ag16 89.88(12) . .
Ag24 Ag1 Ag16 81.94(2) . .
C5 Ag1 Ag15 62.41(17) . .
O21 Ag1 Ag15 129.49(13) . .
O29 Ag1 Ag15 117.48(11) . .
O106 Ag1 Ag15 49.96(11) . .
Ag24 Ag1 Ag15 110.55(2) . .
Ag16 Ag1 Ag15 68.936(18) . .
C5 Ag1 Ag20 46.44(18) . .
O21 Ag1 Ag20 169.88(13) . .
O29 Ag1 Ag20 79.72(11) . .
O106 Ag1 Ag20 99.82(12) . .
Ag24 Ag1 Ag20 64.44(2) . .
Ag16 Ag1 Ag20 99.293(19) . .
Ag15 Ag1 Ag20 60.632(17) . .
O9 Ag2 C1 145.2(2) . .
O9 Ag2 O8 98.80(16) . .
C1 Ag2 O8 108.3(2) . .
O9 Ag2 O107 91.81(17) . .
C1 Ag2 O107 107.05(19) . .
O8 Ag2 O107 94.43(16) . .
O9 Ag2 C2 125.00(19) . .
C1 Ag2 C2 29.3(2) . .
O8 Ag2 C2 135.57(18) . .
O107 Ag2 C2 91.54(17) . .
O9 Ag2 Ag21 116.52(14) . .
C1 Ag2 Ag21 49.10(16) . .
O8 Ag2 Ag21 82.17(11) . .
O107 Ag2 Ag21 151.67(11) . .
C2 Ag2 Ag21 72.49(15) . .
O9 Ag2 Ag10 80.96(12) . .
C1 Ag2 Ag10 71.38(16) . .
O8 Ag2 Ag10 178.57(12) . .
O107 Ag2 Ag10 86.98(11) . .
C2 Ag2 Ag10 44.46(14) . .
Ag21 Ag2 Ag10 96.673(19) . .
O9 Ag2 Ag19 134.08(13) . .
C1 Ag2 Ag19 56.85(16) . .
O8 Ag2 Ag19 107.73(11) . .
O107 Ag2 Ag19 50.20(11) . .
C2 Ag2 Ag19 47.92(14) . .
Ag21 Ag2 Ag19 103.93(2) . .
Ag10 Ag2 Ag19 73.335(17) . .
O9 Ag2 Ag22 168.50(13) . .
C1 Ag2 Ag22 40.37(16) . .
O8 Ag2 Ag22 71.23(11) . .
O107 Ag2 Ag22 94.63(12) . .
C2 Ag2 Ag22 64.41(14) . .
Ag21 Ag2 Ag22 57.559(16) . .
Ag10 Ag2 Ag22 108.864(18) . .
Ag19 Ag2 Ag22 56.482(15) . .
O31 Ag3 O6 96.24(16) . .
O31 Ag3 C3 143.1(2) . .
O6 Ag3 C3 111.2(2) . .
O31 Ag3 O108 90.41(17) . .
O6 Ag3 O108 99.18(16) . .
C3 Ag3 O108 108.1(2) . .
O31 Ag3 C4 125.5(2) . .
O6 Ag3 C4 137.1(2) . .
C3 Ag3 C4 27.9(2) . .
O108 Ag3 C4 90.57(19) . .
O31 Ag3 Ag23 112.86(13) . .
O6 Ag3 Ag23 84.60(11) . .
C3 Ag3 Ag23 49.42(17) . .
O108 Ag3 Ag23 156.01(11) . .
C4 Ag3 Ag23 71.49(16) . .
O31 Ag3 Ag18 81.11(12) . .
O6 Ag3 Ag18 177.34(12) . .
C3 Ag3 Ag18 71.10(17) . .
O108 Ag3 Ag18 81.12(11) . .
C4 Ag3 Ag18 45.43(16) . .
Ag23 Ag3 Ag18 96.20(2) . .
O31 Ag3 Ag14 135.04(13) . .
O6 Ag3 Ag14 110.02(11) . .
C3 Ag3 Ag14 57.81(17) . .
O108 Ag3 Ag14 50.76(11) . .
C4 Ag3 Ag14 48.19(16) . .
Ag23 Ag3 Ag14 105.59(2) . .
Ag18 Ag3 Ag14 72.241(17) . .
O31 Ag3 Ag17 167.29(12) . .
O6 Ag3 Ag17 74.10(11) . .
C3 Ag3 Ag17 40.55(16) . .
O108 Ag3 Ag17 99.17(12) . .
C4 Ag3 Ag17 63.12(16) . .
Ag23 Ag3 Ag17 58.845(17) . .
Ag18 Ag3 Ag17 108.497(19) . .
Ag14 Ag3 Ag17 57.376(16) . .
C2 Ag4 O2 137.6(2) . .
C2 Ag4 O34 120.0(2) . .
O2 Ag4 O34 95.72(17) . .
C2 Ag4 O110 110.7(2) . .
O2 Ag4 O110 86.07(18) . .
O34 Ag4 O110 94.97(17) . .
C2 Ag4 Ag10 50.27(16) . .
O2 Ag4 Ag10 112.06(13) . .
O34 Ag4 Ag10 91.51(11) . .
O110 Ag4 Ag10 160.05(11) . .
C2 Ag4 Ag19 54.60(16) . .
O2 Ag4 Ag19 88.32(12) . .
O34 Ag4 Ag19 174.02(12) . .
O110 Ag4 Ag19 89.68(12) . .
Ag10 Ag4 Ag19 82.879(19) . .
C2 Ag4 Ag8 62.00(16) . .
O2 Ag4 Ag8 127.08(14) . .
O34 Ag4 Ag8 112.56(11) . .
O110 Ag4 Ag8 49.29(11) . .
Ag10 Ag4 Ag8 110.89(2) . .
Ag19 Ag4 Ag8 67.914(17) . .
C2 Ag4 Ag9 45.98(16) . .
O2 Ag4 Ag9 172.96(13) . .
O34 Ag4 Ag9 78.29(12) . .
O110 Ag4 Ag9 98.04(12) . .
Ag10 Ag4 Ag9 64.836(17) . .
Ag19 Ag4 Ag9 97.372(18) . .
Ag8 Ag4 Ag9 59.372(16) . .
N17 Ag5 O24 92.46(18) 4 .
N17 Ag5 O102 104.30(18) 4 1_556
O24 Ag5 O102 90.68(16) . 1_556
N17 Ag5 C3 117.2(2) 4 .
O24 Ag5 C3 125.32(19) . .
O102 Ag5 C3 120.7(2) 1_556 .
N17 Ag5 Ag17 117.73(14) 4 .
O24 Ag5 Ag17 79.15(11) . .
O102 Ag5 Ag17 136.95(13) 1_556 .
C3 Ag5 Ag17 46.86(15) . .
N17 Ag5 Ag6 125.76(13) 4 .
O24 Ag5 Ag6 130.08(13) . .
O102 Ag5 Ag6 52.88(11) 1_556 .
C3 Ag5 Ag6 68.53(16) . .
Ag17 Ag5 Ag6 103.84(2) . .
N17 Ag5 Ag11 79.80(13) 4 .
O24 Ag5 Ag11 164.94(12) . .
O102 Ag5 Ag11 103.70(12) 1_556 .
C3 Ag5 Ag11 50.31(15) . .
Ag17 Ag5 Ag11 92.94(2) . .
Ag6 Ag5 Ag11 64.089(16) . .
C4 Ag6 O28 135.6(2) . .
C4 Ag6 O26 120.8(2) . .
O28 Ag6 O26 96.43(16) . .
C4 Ag6 O102 112.2(2) . 1_556
O28 Ag6 O102 86.10(17) . 1_556
O26 Ag6 O102 93.70(16) . 1_556
C4 Ag6 Ag18 48.50(19) . .
O28 Ag6 Ag18 112.29(13) . .
O26 Ag6 Ag18 92.91(11) . .
O102 Ag6 Ag18 159.60(11) 1_556 .
C4 Ag6 Ag14 53.69(17) . .
O28 Ag6 Ag14 85.74(12) . .
O26 Ag6 Ag14 170.59(11) . .
O102 Ag6 Ag14 95.58(12) 1_556 .
Ag18 Ag6 Ag14 77.833(19) . .
C4 Ag6 Ag5 62.60(19) . .
O28 Ag6 Ag5 126.58(13) . .
O26 Ag6 Ag5 112.95(11) . .
O102 Ag6 Ag5 50.07(11) 1_556 .
Ag18 Ag6 Ag5 109.71(2) . .
Ag14 Ag6 Ag5 72.349(18) . .
C4 Ag6 Ag11 47.18(18) . .
O28 Ag6 Ag11 174.47(13) . .
O26 Ag6 Ag11 78.80(11) . .
O102 Ag6 Ag11 96.92(12) 1_556 .
Ag18 Ag6 Ag11 65.538(17) . .
Ag14 Ag6 Ag11 98.524(19) . .
Ag5 Ag6 Ag11 58.463(16) . .
O18 Ag7 O20 98.63(16) . .
O18 Ag7 C6 142.9(2) . .
O20 Ag7 C6 112.8(2) . .
O18 Ag7 C5 121.05(19) . .
O20 Ag7 C5 139.93(19) . .
C6 Ag7 C5 28.8(2) . .
O18 Ag7 O104 98.67(17) . .
O20 Ag7 O104 85.09(16) . .
C6 Ag7 O104 103.0(2) . .
C5 Ag7 O104 93.57(19) . .
O18 Ag7 Ag13 114.76(12) . .
O20 Ag7 Ag13 91.89(12) . .
C6 Ag7 Ag13 47.98(18) . .
C5 Ag7 Ag13 67.85(15) . .
O104 Ag7 Ag13 146.49(12) . .
O18 Ag7 Ag24 78.98(11) . .
O20 Ag7 Ag24 170.53(12) . .
C6 Ag7 Ag24 72.86(16) . .
C5 Ag7 Ag24 44.50(15) . .
O104 Ag7 Ag24 86.22(12) . .
Ag13 Ag7 Ag24 97.43(2) . .
O18 Ag7 Ag16 139.71(12) . .
O20 Ag7 Ag16 103.44(11) . .
C6 Ag7 Ag16 51.92(18) . .
C5 Ag7 Ag16 49.81(16) . .
O104 Ag7 Ag16 51.06(11) . .
Ag13 Ag7 Ag16 97.880(19) . .
Ag24 Ag7 Ag16 73.725(18) . .
O18 Ag7 Ag12 165.43(12) . .
O20 Ag7 Ag12 73.32(11) . .
C6 Ag7 Ag12 40.21(16) . .
C5 Ag7 Ag12 66.74(15) . .
O104 Ag7 Ag12 92.80(12) . .
Ag13 Ag7 Ag12 54.698(15) . .
Ag24 Ag7 Ag12 110.898(19) . .
Ag16 Ag7 Ag12 54.853(15) . .
N13 Ag8 O110 109.61(19) 4_554 .
N13 Ag8 O14 94.42(18) 4_554 .
O110 Ag8 O14 90.99(17) . .
N13 Ag8 C1 110.8(2) 4_554 .
O110 Ag8 C1 121.68(19) . .
O14 Ag8 C1 125.16(19) . .
N13 Ag8 Ag22 110.93(14) 4_554 .
O110 Ag8 Ag22 138.73(14) . .
O14 Ag8 Ag22 78.58(11) . .
C1 Ag8 Ag22 47.33(15) . .
N13 Ag8 Ag4 125.70(13) 4_554 .
O110 Ag8 Ag4 52.70(12) . .
O14 Ag8 Ag4 131.12(13) . .
C1 Ag8 Ag4 69.74(15) . .
Ag22 Ag8 Ag4 106.41(2) . .
N13 Ag8 Ag9 76.17(13) 4_554 .
O110 Ag8 Ag9 104.99(12) . .
O14 Ag8 Ag9 163.39(13) . .
C1 Ag8 Ag9 49.36(15) . .
Ag22 Ag8 Ag9 91.870(19) . .
Ag4 Ag8 Ag9 64.480(16) . .
N13 Ag8 Ag19 165.16(13) 4_554 .
O110 Ag8 Ag19 81.93(14) . .
O14 Ag8 Ag19 94.69(13) . .
C1 Ag8 Ag19 54.36(15) . .
Ag22 Ag8 Ag19 59.694(16) . .
Ag4 Ag8 Ag19 53.647(15) . .
Ag9 Ag8 Ag19 92.074(18) . .
O35 Ag9 C2 149.98(19) . .
O35 Ag9 O33 94.92(16) . .
C2 Ag9 O33 112.47(19) . .
O35 Ag9 C1 120.67(19) . .
C2 Ag9 C1 29.7(2) . .
O33 Ag9 C1 133.75(19) . .
O35 Ag9 O103 102.87(16) . .
C2 Ag9 O103 93.65(18) . .
O33 Ag9 O103 81.06(16) . .
C1 Ag9 O103 114.44(19) . .
O35 Ag9 Ag21 79.76(11) . .
C2 Ag9 Ag21 71.42(15) . .
O33 Ag9 Ag21 170.96(11) . .
C1 Ag9 Ag21 46.74(15) . .
O103 Ag9 Ag21 107.16(12) . .
O35 Ag9 Ag8 111.06(12) . .
C2 Ag9 Ag8 58.53(15) . .
O33 Ag9 Ag8 91.21(11) . .
C1 Ag9 Ag8 50.70(16) . .
O103 Ag9 Ag8 145.74(12) . .
Ag21 Ag9 Ag8 83.989(18) . .
O35 Ag9 Ag4 159.91(12) . .
C2 Ag9 Ag4 40.99(15) . .
O33 Ag9 Ag4 71.56(11) . .
C1 Ag9 Ag4 65.52(15) . .
O103 Ag9 Ag4 89.93(12) . .
Ag21 Ag9 Ag4 111.497(19) . .
Ag8 Ag9 Ag4 56.148(15) . .
O35 Ag9 Ag10 149.06(12) . .
C2 Ag9 Ag10 41.55(15) . .
O33 Ag9 Ag10 98.18(11) . .
C1 Ag9 Ag10 66.95(16) . .
O103 Ag9 Ag10 52.31(11) . .
Ag21 Ag9 Ag10 89.998(18) . .
Ag8 Ag9 Ag10 96.604(18) . .
Ag4 Ag9 Ag10 50.344(15) . .
C2 Ag10 N1 139.7(2) . .
C2 Ag10 O10 125.8(2) . .
N1 Ag10 O10 92.56(19) . .
C2 Ag10 Ag4 49.54(16) . .
N1 Ag10 Ag4 91.30(14) . .
O10 Ag10 Ag4 174.24(11) . .
C2 Ag10 Ag2 52.86(16) . .
N1 Ag10 Ag2 145.52(14) . .
O10 Ag10 Ag2 76.40(12) . .
Ag4 Ag10 Ag2 98.02(2) . .
C2 Ag10 Ag9 46.00(16) . .
N1 Ag10 Ag9 132.90(14) . .
O10 Ag10 Ag9 115.05(13) . .
Ag4 Ag10 Ag9 64.820(17) . .
Ag2 Ag10 Ag9 80.419(17) . .
O4 Ag11 O25 94.28(15) . .
O4 Ag11 C4 147.78(19) . .
O25 Ag11 C4 115.1(2) . .
O4 Ag11 C3 119.6(2) . .
O25 Ag11 C3 136.0(2) . .
C4 Ag11 C3 28.5(2) . .
O4 Ag11 O105 104.03(16) . .
O25 Ag11 O105 84.17(16) . .
C4 Ag11 O105 92.3(2) . .
C3 Ag11 O105 110.8(2) . .
O4 Ag11 Ag23 79.34(11) . .
O25 Ag11 Ag23 172.42(11) . .
C4 Ag11 Ag23 70.24(16) . .
C3 Ag11 Ag23 47.00(16) . .
O105 Ag11 Ag23 101.27(12) . .
O4 Ag11 Ag5 107.30(11) . .
O25 Ag11 Ag5 93.32(11) . .
C4 Ag11 Ag5 60.50(18) . .
C3 Ag11 Ag5 52.20(17) . .
O105 Ag11 Ag5 148.67(11) . .
Ag23 Ag11 Ag5 84.777(18) . .
O4 Ag11 Ag6 158.27(11) . .
O25 Ag11 Ag6 72.93(11) . .
C4 Ag11 Ag6 42.43(16) . .
C3 Ag11 Ag6 65.58(16) . .
O105 Ag11 Ag6 92.31(12) . .
Ag23 Ag11 Ag6 111.807(19) . .
Ag5 Ag11 Ag6 57.448(15) . .
O4 Ag11 Ag18 149.58(11) . .
O25 Ag11 Ag18 100.58(11) . .
C4 Ag11 Ag18 40.73(17) . .
C3 Ag11 Ag18 64.75(17) . .
O105 Ag11 Ag18 52.08(11) . .
Ag23 Ag11 Ag18 86.965(18) . .
Ag5 Ag11 Ag18 98.230(18) . .
Ag6 Ag11 Ag18 52.019(15) . .
C6 Ag12 O16 138.5(2) . .
C6 Ag12 O19 122.5(2) . .
O16 Ag12 O19 96.32(17) . .
C6 Ag12 O111 101.9(2) . .
O16 Ag12 O111 88.32(18) . .
O19 Ag12 O111 93.61(17) . .
C6 Ag12 Ag15 53.47(18) . .
O16 Ag12 Ag15 85.24(12) . .
O19 Ag12 Ag15 165.25(11) . .
O111 Ag12 Ag15 101.11(13) . .
C6 Ag12 Ag13 50.79(19) . .
O16 Ag12 Ag13 132.44(14) . .
O19 Ag12 Ag13 110.03(11) . .
O111 Ag12 Ag13 52.32(11) . .
Ag15 Ag12 Ag13 78.80(2) . .
C6 Ag12 Ag16 56.9(2) . .
O16 Ag12 Ag16 111.60(13) . .
O19 Ag12 Ag16 93.58(11) . .
O111 Ag12 Ag16 157.89(11) . .
Ag15 Ag12 Ag16 72.332(19) . .
Ag13 Ag12 Ag16 105.61(2) . .
C6 Ag12 Ag7 45.85(18) . .
O16 Ag12 Ag7 169.47(14) . .
O19 Ag12 Ag7 77.13(11) . .
O111 Ag12 Ag7 100.21(12) . .
Ag15 Ag12 Ag7 99.015(19) . .
Ag13 Ag12 Ag7 58.057(16) . .
Ag16 Ag12 Ag7 61.244(16) . .
C6 Ag13 N15 124.9(2) . 4_556
C6 Ag13 O11 132.7(2) . .
N15 Ag13 O11 92.87(19) 4_556 .
C6 Ag13 O111 100.1(2) . .
N15 Ag13 O111 111.82(19) 4_556 .
O11 Ag13 O111 88.63(17) . .
C6 Ag13 Ag20 58.24(17) . .
N15 Ag13 Ag20 110.71(14) 4_556 .
O11 Ag13 Ag20 84.00(12) . .
O111 Ag13 Ag20 137.12(14) . .
C6 Ag13 Ag12 46.49(17) . .
N15 Ag13 Ag12 129.19(14) 4_556 .
O11 Ag13 Ag12 130.32(13) . .
O111 Ag13 Ag12 54.74(12) . .
Ag20 Ag13 Ag12 100.54(2) . .
C6 Ag13 Ag7 50.61(17) . .
N15 Ag13 Ag7 76.24(13) 4_556 .
O11 Ag13 Ag7 161.01(12) . .
O111 Ag13 Ag7 109.76(12) . .
Ag20 Ag13 Ag7 85.403(19) . .
Ag12 Ag13 Ag7 67.245(17) . .
N21 Ag14 O27 90.70(18) . .
N21 Ag14 C4 143.7(2) . .
O27 Ag14 C4 118.4(2) . .
N21 Ag14 O108 109.76(18) . .
O27 Ag14 O108 89.45(16) . .
C4 Ag14 O108 92.8(2) . .
N21 Ag14 Ag6 131.26(14) . .
O27 Ag14 Ag6 77.16(11) . .
C4 Ag14 Ag6 47.80(16) . .
O108 Ag14 Ag6 117.00(12) . .
N21 Ag14 Ag17 79.06(13) . .
O27 Ag14 Ag17 165.09(12) . .
C4 Ag14 Ag17 67.78(16) . .
O108 Ag14 Ag17 104.14(11) . .
Ag6 Ag14 Ag17 101.41(2) . .
N21 Ag14 Ag3 125.04(13) . .
O27 Ag14 Ag3 131.01(12) . .
C4 Ag14 Ag3 51.55(17) . .
O108 Ag14 Ag3 50.04(10) . .
Ag6 Ag14 Ag3 96.276(19) . .
Ag17 Ag14 Ag3 63.816(16) . .
N23 Ag15 C6 123.5(2) 2_554 .
N23 Ag15 O15 91.72(18) 2_554 .
C6 Ag15 O15 126.4(2) . .
N23 Ag15 O106 103.42(18) 2_554 .
C6 Ag15 O106 113.5(2) . .
O15 Ag15 O106 91.96(17) . .
N23 Ag15 Ag12 123.41(13) 2_554 .
C6 Ag15 Ag12 48.07(17) . .
O15 Ag15 Ag12 79.54(12) . .
O106 Ag15 Ag12 132.39(13) . .
N23 Ag15 Ag1 121.63(13) 2_554 .
C6 Ag15 Ag1 65.45(17) . .
O15 Ag15 Ag1 131.72(13) . .
O106 Ag15 Ag1 49.78(11) . .
Ag12 Ag15 Ag1 103.98(2) . .
N23 Ag15 Ag20 80.80(13) 2_554 .
C6 Ag15 Ag20 52.68(17) . .
O15 Ag15 Ag20 167.10(13) . .
O106 Ag15 Ag20 99.97(11) . .
Ag12 Ag15 Ag20 95.75(2) . .
Ag1 Ag15 Ag20 60.981(16) . .
N19 Ag16 O22 91.11(18) 4_456 .
N19 Ag16 C5 154.4(2) 4_456 .
O22 Ag16 C5 111.59(18) . .
N19 Ag16 O104 102.84(18) 4_456 .
O22 Ag16 O104 86.88(15) . .
C5 Ag16 O104 90.54(19) . .
N19 Ag16 C6 128.0(2) 4_456 .
O22 Ag16 C6 138.26(19) . .
C5 Ag16 C6 27.2(2) . .
O104 Ag16 C6 96.29(18) . .
N19 Ag16 Ag1 136.45(14) 4_456 .
O22 Ag16 Ag1 75.56(11) . .
C5 Ag16 Ag1 46.41(14) . .
O104 Ag16 Ag1 117.24(12) . .
C6 Ag16 Ag1 66.02(15) . .
N19 Ag16 Ag12 84.92(14) 4_456 .
O22 Ag16 Ag12 173.54(11) . .
C5 Ag16 Ag12 71.34(14) . .
O104 Ag16 Ag12 98.96(11) . .
C6 Ag16 Ag12 44.21(15) . .
Ag1 Ag16 Ag12 103.90(2) . .
N19 Ag16 Ag7 128.94(13) 4_456 .
O22 Ag16 Ag7 122.44(11) . .
C5 Ag16 Ag7 47.90(14) . .
O104 Ag16 Ag7 49.54(10) . .
C6 Ag16 Ag7 46.75(15) . .
Ag1 Ag16 Ag7 91.755(19) . .
Ag12 Ag16 Ag7 63.903(16) . .
C3 Ag17 O23 142.9(2) . .
C3 Ag17 O5 122.2(2) . .
O23 Ag17 O5 93.20(16) . .
C3 Ag17 O101 99.2(2) . .
O23 Ag17 O101 97.02(17) . .
O5 Ag17 O101 80.58(16) . .
C3 Ag17 Ag5 57.58(19) . .
O23 Ag17 Ag5 85.42(11) . .
O5 Ag17 Ag5 166.77(11) . .
O101 Ag17 Ag5 112.65(12) . .
C3 Ag17 Ag23 47.24(18) . .
O23 Ag17 Ag23 143.47(13) . .
O5 Ag17 Ag23 100.49(11) . .
O101 Ag17 Ag23 53.02(11) . .
Ag5 Ag17 Ag23 88.21(2) . .
C3 Ag17 Ag14 60.14(19) . .
O23 Ag17 Ag14 109.42(13) . .
O5 Ag17 Ag14 96.20(11) . .
O101 Ag17 Ag14 153.52(12) . .
Ag5 Ag17 Ag14 72.001(18) . .
Ag23 Ag17 Ag14 102.60(2) . .
C3 Ag17 Ag3 46.06(19) . .
O23 Ag17 Ag3 162.32(13) . .
O5 Ag17 Ag3 76.20(11) . .
O101 Ag17 Ag3 95.16(12) . .
Ag5 Ag17 Ag3 101.63(2) . .
Ag23 Ag17 Ag3 53.759(16) . .
Ag14 Ag17 Ag3 58.808(16) . .
C4 Ag18 N3 139.3(2) . 4_455
C4 Ag18 O32 130.4(2) . .
N3 Ag18 O32 89.14(18) 4_455 .
C4 Ag18 Ag6 48.82(18) . .
N3 Ag18 Ag6 91.55(14) 4_455 .
O32 Ag18 Ag6 179.03(12) . .
C4 Ag18 Ag3 54.90(18) . .
N3 Ag18 Ag3 145.71(14) 4_455 .
O32 Ag18 Ag3 79.36(12) . .
Ag6 Ag18 Ag3 99.69(2) . .
C4 Ag18 Ag11 45.47(18) . .
N3 Ag18 Ag11 131.02(14) 4_455 .
O32 Ag18 Ag11 117.52(12) . .
Ag6 Ag18 Ag11 62.443(16) . .
Ag3 Ag18 Ag11 82.278(18) . .
N5 Ag19 O1 91.53(17) . .
N5 Ag19 C2 148.5(2) . .
O1 Ag19 C2 114.78(19) . .
N5 Ag19 O107 105.25(18) . .
O1 Ag19 O107 88.96(16) . .
C2 Ag19 O107 92.84(18) . .
N5 Ag19 Ag4 133.76(14) . .
O1 Ag19 Ag4 75.15(11) . .
C2 Ag19 Ag4 47.58(15) . .
O107 Ag19 Ag4 118.25(12) . .
N5 Ag19 Ag22 81.98(13) . .
O1 Ag19 Ag22 170.31(12) . .
C2 Ag19 Ag22 69.52(15) . .
O107 Ag19 Ag22 99.65(11) . .
Ag4 Ag19 Ag22 104.21(2) . .
N5 Ag19 Ag2 127.06(13) . .
O1 Ag19 Ag2 125.87(12) . .
C2 Ag19 Ag2 50.64(15) . .
O107 Ag19 Ag2 48.94(10) . .
Ag4 Ag19 Ag2 94.785(18) . .
Ag22 Ag19 Ag2 63.742(16) . .
N5 Ag19 Ag8 96.33(14) . .
O1 Ag19 Ag8 121.81(12) . .
C2 Ag19 Ag8 55.76(15) . .
O107 Ag19 Ag8 141.99(10) . .
Ag4 Ag19 Ag8 58.439(16) . .
Ag22 Ag19 Ag8 52.408(15) . .
Ag2 Ag19 Ag8 93.112(18) . .
O12 Ag20 C5 149.89(19) . .
O12 Ag20 O100 93.8(2) . 4
C5 Ag20 O100 104.4(2) . 4
O12 Ag20 O30 91.38(16) . .
C5 Ag20 O30 114.27(19) . .
O100 Ag20 O30 82.8(2) 4 .
O12 Ag20 C6 123.0(2) . .
C5 Ag20 C6 27.6(2) . .
O100 Ag20 C6 124.8(2) 4 .
O30 Ag20 C6 129.47(19) . .
O12 Ag20 Ag13 79.14(11) . .
C5 Ag20 Ag13 71.67(15) . .
O100 Ag20 Ag13 113.7(2) 4 .
O30 Ag20 Ag13 161.25(12) . .
C6 Ag20 Ag13 49.02(16) . .
O12 Ag20 Ag15 104.84(12) . .
C5 Ag20 Ag15 60.03(16) . .
O100 Ag20 Ag15 161.2(2) 4 .
O30 Ag20 Ag15 93.92(12) . .
C6 Ag20 Ag15 45.55(15) . .
Ag13 Ag20 Ag15 73.292(18) . .
O12 Ag20 Ag1 153.94(12) . .
C5 Ag20 Ag1 42.75(15) . .
O100 Ag20 Ag1 103.3(2) 4 .
O30 Ag20 Ag1 71.70(11) . .
C6 Ag20 Ag1 61.76(16) . .
Ag13 Ag20 Ag1 110.77(2) . .
Ag15 Ag20 Ag1 58.387(16) . .
O12 Ag20 Ag24 153.60(13) . .
C5 Ag20 Ag24 41.90(15) . .
O100 Ag20 Ag24 63.66(18) 4 .
O30 Ag20 Ag24 98.62(11) . .
C6 Ag20 Ag24 67.65(16) . .
Ag13 Ag20 Ag24 96.90(2) . .
Ag15 Ag20 Ag24 98.81(2) . .
Ag1 Ag20 Ag24 51.681(17) . .
C1 Ag21 N7 138.7(2) . 2_564
C1 Ag21 O36 122.6(2) . .
N7 Ag21 O36 92.72(17) 2_564 .
C1 Ag21 O109 97.6(2) . .
N7 Ag21 O109 106.24(18) 2_564 .
O36 Ag21 O109 85.94(16) . .
C1 Ag21 Ag2 52.82(17) . .
N7 Ag21 Ag2 87.74(14) 2_564 .
O36 Ag21 Ag2 166.54(11) . .
O109 Ag21 Ag2 106.86(11) . .
C1 Ag21 Ag22 45.52(17) . .
N7 Ag21 Ag22 136.71(14) 2_564 .
O36 Ag21 Ag22 118.92(12) . .
O109 Ag21 Ag22 52.88(10) . .
Ag2 Ag21 Ag22 68.214(17) . .
C1 Ag21 Ag9 52.22(17) . .
N7 Ag21 Ag9 125.41(14) 2_564 .
O36 Ag21 Ag9 80.20(11) . .
O109 Ag21 Ag9 126.78(12) . .
Ag2 Ag21 Ag9 88.561(19) . .
Ag22 Ag21 Ag9 90.697(18) . .
C1 Ag22 O13 143.5(2) . .
C1 Ag22 O7 123.2(2) . .
O13 Ag22 O7 91.13(16) . .
C1 Ag22 O109 101.0(2) . .
O13 Ag22 O109 95.68(17) . .
O7 Ag22 O109 81.26(16) . .
C1 Ag22 Ag8 57.73(17) . .
O13 Ag22 Ag8 85.80(12) . .
O7 Ag22 Ag8 161.89(11) . .
O109 Ag22 Ag8 116.79(12) . .
C1 Ag22 Ag21 47.85(17) . .
O13 Ag22 Ag21 143.01(13) . .
O7 Ag22 Ag21 102.74(11) . .
O109 Ag22 Ag21 53.99(11) . .
Ag8 Ag22 Ag21 90.206(19) . .
C1 Ag22 Ag19 60.14(17) . .
O13 Ag22 Ag19 108.42(13) . .
O7 Ag22 Ag19 96.37(11) . .
O109 Ag22 Ag19 155.84(12) . .
Ag8 Ag22 Ag19 67.899(18) . .
Ag21 Ag22 Ag19 103.93(2) . .
C1 Ag22 Ag2 45.18(17) . .
O13 Ag22 Ag2 162.31(13) . .
O7 Ag22 Ag2 78.03(11) . .
O109 Ag22 Ag2 96.42(12) . .
Ag8 Ag22 Ag2 100.127(19) . .
Ag21 Ag22 Ag2 54.227(16) . .
Ag19 Ag22 Ag2 59.776(16) . .
C3 Ag23 N9 140.0(2) . 1_554
C3 Ag23 O3 123.0(2) . .
N9 Ag23 O3 91.39(18) 1_554 .
C3 Ag23 O101 95.7(2) . .
N9 Ag23 O101 107.35(18) 1_554 .
O3 Ag23 O101 85.94(16) . .
C3 Ag23 Ag3 53.57(18) . .
N9 Ag23 Ag3 88.40(14) 1_554 .
O3 Ag23 Ag3 168.05(12) . .
O101 Ag23 Ag3 105.53(11) . .
C3 Ag23 Ag11 52.00(17) . .
N9 Ag23 Ag11 126.33(13) 1_554 .
O3 Ag23 Ag11 80.83(11) . .
O101 Ag23 Ag11 124.67(12) . .
Ag3 Ag23 Ag11 89.67(2) . .
C3 Ag23 Ag17 44.60(17) . .
N9 Ag23 Ag17 137.25(13) 1_554 .
O3 Ag23 Ag17 119.42(12) . .
O101 Ag23 Ag17 52.10(11) . .
Ag3 Ag23 Ag17 67.397(18) . .
Ag11 Ag23 Ag17 89.696(18) . .
C5 Ag24 N11 144.1(2) . .
C5 Ag24 O17 124.7(2) . .
N11 Ag24 O17 90.84(19) . .
C5 Ag24 Ag1 50.04(17) . .
N11 Ag24 Ag1 95.09(14) . .
O17 Ag24 Ag1 172.20(13) . .
C5 Ag24 Ag7 51.69(17) . .
N11 Ag24 Ag7 147.32(16) . .
O17 Ag24 Ag7 79.42(11) . .
Ag1 Ag24 Ag7 98.07(2) . .
C5 Ag24 Ag20 46.13(18) . .
N11 Ag24 Ag20 132.95(16) . .
O17 Ag24 Ag20 108.34(13) . .
Ag1 Ag24 Ag20 63.882(18) . .
Ag7 Ag24 Ag20 79.510(18) . .
C2 C1 Ag22 137.5(5) . .
C2 C1 Ag21 132.7(5) . .
Ag22 C1 Ag21 86.6(2) . .
C2 C1 Ag2 81.6(4) . .
Ag22 C1 Ag2 94.4(2) . .
Ag21 C1 Ag2 78.1(2) . .
C2 C1 Ag9 73.0(4) . .
Ag22 C1 Ag9 139.7(3) . .
Ag21 C1 Ag9 81.0(2) . .
Ag2 C1 Ag9 119.8(3) . .
C2 C1 Ag8 91.0(4) . .
Ag22 C1 Ag8 74.9(2) . .
Ag21 C1 Ag8 122.8(3) . .
Ag2 C1 Ag8 155.0(3) . .
Ag9 C1 Ag8 79.94(19) . .
C1 C2 Ag4 137.2(5) . .
C1 C2 Ag10 140.9(5) . .
Ag4 C2 Ag10 80.2(2) . .
C1 C2 Ag9 77.3(4) . .
Ag4 C2 Ag9 93.0(2) . .
Ag10 C2 Ag9 92.4(2) . .
C1 C2 Ag19 92.5(4) . .
Ag4 C2 Ag19 77.82(19) . .
Ag10 C2 Ag19 110.0(3) . .
Ag9 C2 Ag19 153.5(3) . .
C1 C2 Ag2 69.1(4) . .
Ag4 C2 Ag2 146.6(3) . .
Ag10 C2 Ag2 82.7(2) . .
Ag9 C2 Ag2 116.3(2) . .
Ag19 C2 Ag2 81.44(19) . .
C4 C3 Ag17 136.2(6) . .
C4 C3 Ag23 131.8(6) . .
Ag17 C3 Ag23 88.2(2) . .
C4 C3 Ag3 81.7(5) . .
Ag17 C3 Ag3 93.4(2) . .
Ag23 C3 Ag3 77.0(2) . .
C4 C3 Ag11 73.7(5) . .
Ag17 C3 Ag11 140.1(3) . .
Ag23 C3 Ag11 81.0(2) . .
Ag3 C3 Ag11 120.7(3) . .
C4 C3 Ag5 93.1(5) . .
Ag17 C3 Ag5 75.6(2) . .
Ag23 C3 Ag5 120.8(3) . .
Ag3 C3 Ag5 158.0(3) . .
Ag11 C3 Ag5 77.5(2) . .
C3 C4 Ag18 139.9(6) . .
C3 C4 Ag6 135.7(6) . .
Ag18 C4 Ag6 82.7(2) . .
C3 C4 Ag11 77.8(5) . .
Ag18 C4 Ag11 93.8(2) . .
Ag6 C4 Ag11 90.4(2) . .
C3 C4 Ag14 95.4(5) . .
Ag18 C4 Ag14 105.5(3) . .
Ag6 C4 Ag14 78.5(2) . .
Ag11 C4 Ag14 156.1(3) . .
C3 C4 Ag3 70.5(5) . .
Ag18 C4 Ag3 79.7(2) . .
Ag6 C4 Ag3 147.5(3) . .
Ag11 C4 Ag3 117.7(3) . .
Ag14 C4 Ag3 80.3(2) . .
C6 C5 Ag24 154.8(6) . .
C6 C5 Ag1 124.5(5) . .
Ag24 C5 Ag1 80.6(2) . .
C6 C5 Ag20 87.7(5) . .
Ag24 C5 Ag20 92.0(2) . .
Ag1 C5 Ag20 90.8(2) . .
C6 C5 Ag7 73.8(4) . .
Ag24 C5 Ag7 83.8(2) . .
Ag1 C5 Ag7 149.4(3) . .
Ag20 C5 Ag7 116.0(3) . .
C6 C5 Ag16 80.2(5) . .
Ag24 C5 Ag16 108.5(3) . .
Ag1 C5 Ag16 77.9(2) . .
Ag20 C5 Ag16 154.4(3) . .
Ag7 C5 Ag16 82.3(2) . .
C5 C6 Ag12 151.1(6) . .
C5 C6 Ag13 122.2(6) . .
Ag12 C6 Ag13 82.7(2) . .
C5 C6 Ag15 105.5(5) . .
Ag12 C6 Ag15 78.5(2) . .
Ag13 C6 Ag15 105.0(3) . .
C5 C6 Ag7 77.4(5) . .
Ag12 C6 Ag7 93.9(3) . .
Ag13 C6 Ag7 81.4(2) . .
Ag15 C6 Ag7 169.2(3) . .
C5 C6 Ag16 72.6(5) . .
Ag12 C6 Ag16 78.9(2) . .
Ag13 C6 Ag16 153.7(3) . .
Ag15 C6 Ag16 89.6(2) . .
Ag7 C6 Ag16 81.3(2) . .
C5 C6 Ag20 64.7(5) . .
Ag12 C6 Ag20 143.1(3) . .
Ag13 C6 Ag20 72.7(2) . .
Ag15 C6 Ag20 81.8(2) . .
Ag7 C6 Ag20 108.7(2) . .
Ag16 C6 Ag20 131.9(3) . .
C7 O1 Ag19 126.2(4) . .
C7 O2 Ag4 116.4(4) . .
O1 C7 O2 129.8(6) . .
O1 C7 C8 115.3(6) . .
O2 C7 C8 114.8(6) . .
F11 C8 F12 108.4(6) . .
F11 C8 F13 107.0(6) . .
F12 C8 F13 107.4(6) . .
F11 C8 C7 113.0(6) . .
F12 C8 C7 109.5(6) . .
F13 C8 C7 111.5(6) . .
C9 O3 Ag23 120.1(4) . .
C9 O4 Ag11 127.5(4) . .
O4 C9 O3 131.9(6) . .
O4 C9 C10 115.1(6) . .
O3 C9 C10 113.0(6) . .
F22 C10 F21 108.3(7) . .
F22 C10 F23 106.3(6) . .
F21 C10 F23 106.4(6) . .
F22 C10 C9 110.9(6) . .
F21 C10 C9 113.9(6) . .
F23 C10 C9 110.7(6) . .
C11 O5 Ag17 119.1(4) . .
C11 O6 Ag3 127.0(4) . .
O6 C11 O5 130.1(6) . .
O6 C11 C12 115.5(6) . .
O5 C11 C12 114.3(6) . .
F31 C12 F33 108.3(6) . .
F31 C12 F32 106.8(5) . .
F33 C12 F32 107.1(5) . .
F31 C12 C11 112.1(5) . .
F33 C12 C11 110.9(5) . .
F32 C12 C11 111.3(5) . .
C13 O7 Ag22 116.8(4) . .
C13 O8 Ag2 129.1(4) . .
O8 C13 O7 129.8(6) . .
O8 C13 C14 115.9(6) . .
O7 C13 C14 114.3(6) . .
F42 C14 F41 107.9(6) . .
F42 C14 F43 108.0(6) . .
F41 C14 F43 107.1(5) . .
F42 C14 C13 111.9(5) . .
F41 C14 C13 111.6(6) . .
F43 C14 C13 110.2(6) . .
C15 O9 Ag2 124.0(4) . .
C15 O10 Ag10 123.2(4) . .
O9 C15 O10 130.9(7) . .
O9 C15 C16 114.4(6) . .
O10 C15 C16 114.7(6) . .
F52 C16 F53 106.2(6) . .
F52 C16 F51 109.1(7) . .
F53 C16 F51 104.7(7) . .
F52 C16 C15 114.1(6) . .
F53 C16 C15 113.6(7) . .
F51 C16 C15 108.7(6) . .
C17 O11 Ag13 119.2(4) . .
C17 O12 Ag20 127.9(4) . .
O11 C17 O12 129.3(6) . .
O11 C17 C18 115.1(6) . .
O12 C17 C18 115.6(6) . .
F63 C18 F61 107.9(7) . .
F63 C18 F62 107.0(7) . .
F61 C18 F62 106.1(7) . .
F63 C18 C17 111.1(6) . .
F61 C18 C17 111.7(7) . .
F62 C18 C17 112.7(6) . .
C19 O13 Ag22 120.7(4) . .
C19 O14 Ag8 123.6(5) . .
O14 C19 O13 129.1(7) . .
O14 C19 C20 115.8(6) . .
O13 C19 C20 115.1(6) . .
F71 C20 F73 107.0(8) . .
F71 C20 F72 106.6(9) . .
F73 C20 F72 105.9(7) . .
F71 C20 C19 113.3(6) . .
F73 C20 C19 112.3(7) . .
F72 C20 C19 111.3(6) . .
C21 O15 Ag15 121.1(4) . .
C21 O16 Ag12 121.1(4) . .
O15 C21 O16 130.2(7) . .
O15 C21 C22 115.3(6) . .
O16 C21 C22 114.4(6) . .
F83 C22 F81 106.9(7) . .
F83 C22 F82 107.7(6) . .
F81 C22 F82 108.4(7) . .
F83 C22 C21 113.6(6) . .
F81 C22 C21 108.5(6) . .
F82 C22 C21 111.6(6) . .
C23 O17 Ag24 121.6(4) . .
C23 O18 Ag7 126.4(4) . .
O17 C23 O18 131.5(7) . .
O17 C23 C24 112.9(6) . .
O18 C23 C24 115.5(6) . .
F92 C24 F93 107.9(7) . .
F92 C24 F91 106.8(7) . .
F93 C24 F91 105.7(7) . .
F92 C24 C23 114.4(6) . .
F93 C24 C23 111.2(7) . .
F91 C24 C23 110.4(7) . .
C25 O19 Ag12 122.5(4) . .
C25 O20 Ag7 125.7(4) . .
O20 C25 O19 130.5(6) . .
O20 C25 C26 114.5(6) . .
O19 C25 C26 115.0(6) . .
F103 C26 F101 108.6(6) . .
F103 C26 F102 108.2(6) . .
F101 C26 F102 106.5(6) . .
F103 C26 C25 112.5(6) . .
F101 C26 C25 110.1(6) . .
F102 C26 C25 110.7(6) . .
C27 O21 Ag1 117.5(4) . .
C27 O22 Ag16 123.9(4) . .
O21 C27 O22 132.1(7) . .
O21 C27 C28 114.5(6) . .
O22 C27 C28 113.3(6) . .
F113 C28 F112 106.7(6) . .
F113 C28 F111 104.5(6) . .
F112 C28 F111 107.2(6) . .
F113 C28 C27 115.1(6) . .
F112 C28 C27 113.8(6) . .
F111 C28 C27 108.9(6) . .
C29 O23 Ag17 120.8(4) . .
C29 O24 Ag5 122.5(4) . .
O24 C29 O23 130.9(7) . .
O24 C29 C30 115.4(6) . .
O23 C29 C30 113.7(6) . .
F123 C30 F121 107.9(8) . .
F123 C30 F122 106.1(7) . .
F121 C30 F122 103.8(7) . .
F123 C30 C29 112.6(6) . .
F121 C30 C29 112.1(7) . .
F122 C30 C29 113.6(7) . .
C31 O25 Ag11 124.9(4) . .
C31 O26 Ag6 120.8(4) . .
O26 C31 O25 130.5(6) . .
O26 C31 C32 115.7(6) . .
O25 C31 C32 113.8(6) . .
F131 C32 F132 107.4(5) . .
F131 C32 F133 107.1(5) . .
F132 C32 F133 108.9(5) . .
F131 C32 C31 110.1(5) . .
F132 C32 C31 111.8(5) . .
F133 C32 C31 111.2(5) . .
C33 O27 Ag14 124.7(4) . .
C33 O28 Ag6 119.6(4) . .
O27 C33 O28 129.7(7) . .
O27 C33 C34 116.3(6) . .
O28 C33 C34 113.9(6) . .
F142 C34 F141 108.7(6) . .
F142 C34 F143 107.1(6) . .
F141 C34 F143 105.4(6) . .
F142 C34 C33 112.6(6) . .
F141 C34 C33 110.2(6) . .
F143 C34 C33 112.6(6) . .
C35 O29 Ag1 119.2(4) . .
C35 O30 Ag20 122.7(4) . .
O29 C35 O30 130.4(6) . .
O29 C35 C36 114.6(6) . .
O30 C35 C36 115.1(6) . .
F153 C36 F151 107.4(5) . .
F153 C36 F152 107.2(5) . .
F151 C36 F152 107.2(6) . .
F153 C36 C35 112.3(5) . .
F151 C36 C35 110.9(5) . .
F152 C36 C35 111.6(5) . .
C37 O31 Ag3 125.1(4) . .
C37 O32 Ag18 120.4(5) . .
O31 C37 O32 131.4(7) . .
O31 C37 C38 113.8(6) . .
O32 C37 C38 114.7(7) . .
F161 C38 F163 106.9(7) . .
F161 C38 F162 105.7(8) . .
F163 C38 F162 103.8(6) . .
F161 C38 C37 110.5(7) . .
F163 C38 C37 114.5(6) . .
F162 C38 C37 114.6(7) . .
C39 O33 Ag9 124.2(4) . .
C39 O34 Ag4 122.6(4) . .
O34 C39 O33 129.5(6) . .
O34 C39 C40 115.2(6) . .
O33 C39 C40 115.2(6) . .
F172 C40 F173 108.0(6) . .
F172 C40 F171 107.4(6) . .
F173 C40 F171 107.8(5) . .
F172 C40 C39 110.9(5) . .
F173 C40 C39 111.2(6) . .
F171 C40 C39 111.5(6) . .
C41 O35 Ag9 127.4(4) . .
C41 O36 Ag21 120.6(4) . .
O35 C41 O36 130.9(6) . .
O35 C41 C42 115.4(6) . .
O36 C41 C42 113.5(6) . .
F183 C42 F181 107.0(6) . .
F183 C42 F182 106.6(6) . .
F181 C42 F182 106.3(6) . .
F183 C42 C41 114.0(6) . .
F181 C42 C41 111.3(6) . .
F182 C42 C41 111.1(6) . .
C105 O100 Ag20 158.5(6) . 4_454
C101 N1 C102 118.2(6) . .
C101 N1 Ag10 121.6(4) . .
C102 N1 Ag10 120.2(5) . .
C101 C100 C104 117.5(6) . .
C101 C100 C105 122.4(6) . .
C104 C100 C105 120.1(6) . .
N1 C101 C100 124.4(6) . .
N1 C102 C103 121.5(6) . .
C104 C103 C102 120.0(6) . .
C103 C104 C100 118.5(6) . .
O100 C105 N2 118.3(7) . .
O100 C105 C100 122.7(7) . .
N2 C105 C100 119.0(6) . .
C111 O101 Ag17 149.8(5) . .
C111 O101 Ag23 133.0(4) . .
Ag17 O101 Ag23 74.88(13) . .
C107 C108 C109 119.7(6) . .
C107 C106 C110 117.8(6) . .
C107 C106 C111 120.9(6) . .
C110 C106 C111 121.3(6) . .
C108 C107 C106 119.2(6) . .
N3 C109 C108 121.7(6) . .
C110 N3 C109 117.9(6) . .
C110 N3 Ag18 119.2(4) . 4_554
C109 N3 Ag18 122.8(5) . 4_554
N3 C110 C106 123.6(6) . .
O101 C111 N4 120.5(6) . .
O101 C111 C106 121.1(6) . .
N4 C111 C106 118.4(6) . .
C117 O102 Ag5 132.5(4) . 1_554
C117 O102 Ag6 148.6(5) . 1_554
Ag5 O102 Ag6 77.05(14) 1_554 1_554
C114 N5 C113 116.8(6) . .
C114 N5 Ag19 119.5(5) . .
C113 N5 Ag19 122.6(4) . .
C113 C112 C116 117.4(6) . .
C113 C112 C117 123.4(6) . .
C116 C112 C117 119.2(6) . .
N5 C113 C112 124.4(6) . .
N5 C114 C115 123.2(7) . .
C114 C115 C116 118.2(7) . .
C112 C116 C115 119.9(7) . .
O102 C117 N6 122.0(6) . .
O102 C117 C112 119.8(6) . .
N6 C117 C112 118.2(6) . .
C123 O103 Ag9 142.7(5) . .
C120 N7 C119 116.8(6) . .
C120 N7 Ag21 119.8(4) . 2_565
C119 N7 Ag21 123.1(5) . 2_565
C119 C118 C122 117.8(6) . .
C119 C118 C123 122.3(6) . .
C122 C118 C123 119.9(6) . .
N7 C119 C118 124.4(6) . .
N7 C120 C121 122.9(7) . .
C120 C121 C122 120.2(7) . .
C121 C122 C118 117.8(7) . .
O103 C123 N8 120.3(6) . .
O103 C123 C118 121.1(6) . .
N8 C123 C118 118.7(6) . .
C129 O104 Ag7 143.9(5) . .
C129 O104 Ag16 132.7(4) . .
Ag7 O104 Ag16 79.40(14) . .
C126 N9 C125 116.4(6) . .
C126 N9 Ag23 120.5(5) . 1_556
C125 N9 Ag23 123.2(5) . 1_556
C128 C124 C125 118.3(6) . .
C128 C124 C129 120.4(6) . .
C125 C124 C129 121.3(6) . .
N9 C125 C124 124.0(6) . .
N9 C126 C127 123.6(7) . .
C126 C127 C128 118.9(7) . .
C124 C128 C127 118.8(7) . .
O104 C129 N10 120.8(6) . .
O104 C129 C124 120.5(6) . .
N10 C129 C124 118.6(6) . .
C135 O105 Ag11 146.6(4) . .
C132 N11 C131 117.0(6) . .
C132 N11 Ag24 121.6(4) . .
C131 N11 Ag24 121.3(5) . .
C131 C130 C134 117.7(6) . .
C131 C130 C135 121.5(6) . .
C134 C130 C135 120.9(6) . .
N11 C131 C130 124.5(6) . .
N11 C132 C133 122.5(6) . .
C134 C133 C132 120.1(7) . .
C133 C134 C130 118.3(6) . .
O105 C135 N12 121.0(6) . .
O105 C135 C130 121.1(6) . .
N12 C135 C130 117.9(6) . .
C141 O106 Ag1 145.0(5) . .
C141 O106 Ag15 133.5(4) . .
Ag1 O106 Ag15 80.27(14) . .
C138 N13 C137 118.3(6) . .
C138 N13 Ag8 120.4(4) . 4_455
C137 N13 Ag8 120.6(4) . 4_455
C140 C136 C137 119.4(6) . .
C140 C136 C141 118.8(6) . .
C137 C136 C141 121.8(6) . .
N13 C137 C136 121.6(6) . .
N13 C138 C139 122.4(7) . .
C140 C139 C138 119.5(7) . .
C136 C140 C139 118.6(7) . .
O106 C141 N14 122.0(6) . .
O106 C141 C136 120.0(6) . .
N14 C141 C136 117.9(6) . .
C147 O107 Ag2 140.3(4) . .
C147 O107 Ag19 136.0(4) . .
Ag2 O107 Ag19 80.85(13) . .
C144 N15 C143 118.3(6) . .
C144 N15 Ag13 119.1(5) . 4_453
C143 N15 Ag13 120.9(4) . 4_453
C143 C142 C146 117.3(6) . .
C143 C142 C147 123.3(6) . .
C146 C142 C147 119.4(6) . .
N15 C143 C142 122.9(6) . .
N15 C144 C145 122.7(7) . .
C146 C145 C144 119.0(7) . .
C145 C146 C142 119.6(7) . .
O107 C147 N16 121.9(6) . .
O107 C147 C142 120.4(6) . .
N16 C147 C142 117.7(6) . .
C153 O108 Ag3 147.7(4) . .
C153 O108 Ag14 133.0(4) . .
Ag3 O108 Ag14 79.20(13) . .
C150 N17 C149 117.3(6) . .
C150 N17 Ag5 120.2(4) . 4_454
C149 N17 Ag5 121.6(4) . 4_454
C152 C148 C149 118.6(6) . .
C152 C148 C153 118.3(6) . .
C149 C148 C153 123.0(6) . .
N17 C149 C148 123.4(6) . .
N17 C150 C151 123.6(7) . .
C150 C151 C152 118.8(7) . .
C148 C152 C151 118.3(7) . .
O108 C153 N18 121.6(6) . .
O108 C153 C148 120.6(6) . .
N18 C153 C148 117.8(6) . .
C159 O109 Ag22 148.2(5) . .
C159 O109 Ag21 133.4(4) . .
Ag22 O109 Ag21 73.13(12) . .
C156 N19 C155 117.7(6) . .
C156 N19 Ag16 120.0(4) . 4_553
C155 N19 Ag16 122.3(4) . 4_553
C158 C154 C155 116.9(6) . .
C158 C154 C159 120.8(6) . .
C155 C154 C159 122.3(6) . .
N19 C155 C154 124.2(6) . .
N19 C156 C157 122.1(7) . .
C158 C157 C156 119.2(7) . .
C157 C158 C154 120.0(6) . .
O109 C159 N20 121.7(6) . .
O109 C159 C154 119.3(6) . .
N20 C159 C154 119.0(6) . .
C171 O111 Ag13 134.7(5) . .
C171 O111 Ag12 152.1(5) . .
Ag13 O111 Ag12 72.94(13) . .
C168 N23 C167 117.1(6) . .
C168 N23 Ag15 120.7(5) . 2
C167 N23 Ag15 121.8(4) . 2
C167 C166 C170 117.2(6) . .
C167 C166 C171 124.1(6) . .
C170 C166 C171 118.6(6) . .
N23 C167 C166 123.7(6) . .
N23 C168 C169 123.3(7) . .
C170 C169 C168 118.7(7) . .
C169 C170 C166 119.9(7) . .
O111 C171 N24 121.6(6) . .
O111 C171 C166 120.8(6) . .
N24 C171 C166 117.6(6) . .
C165 O110 Ag8 133.2(4) . .
C165 O110 Ag4 147.3(5) . .
Ag8 O110 Ag4 78.01(14) . .
C162 N21 C161 116.6(6) . .
C162 N21 Ag14 118.2(4) . .
C161 N21 Ag14 123.1(4) . .
C161 C160 C164 118.4(6) . .
C161 C160 C165 123.2(6) . .
C164 C160 C165 118.3(6) . .
N21 C161 C160 123.7(6) . .
N21 C162 C163 123.9(6) . .
C162 C163 C164 118.5(7) . .
C160 C164 C163 118.8(7) . .
O110 C165 N22 121.5(6) . .
O110 C165 C160 119.5(6) . .
N22 C165 C160 119.0(6) . .

loop_
_geom_bond_atom_site_label_1
_geom_bond_atom_site_label_2
_geom_bond_distance
_geom_bond_site_symmetry_2
Ag1 C5 2.194(6) .
Ag1 O21 2.275(5) .
Ag1 O29 2.337(4) .
Ag1 O106 2.438(5) .
Ag1 Ag24 2.8240(8) .
Ag1 Ag16 2.9618(7) .
Ag1 Ag15 3.1475(7) .
Ag1 Ag20 3.2319(7) .
Ag2 O9 2.238(5) .
Ag2 C1 2.361(6) .
Ag2 O8 2.368(4) .
Ag2 O107 2.441(4) .
Ag2 C2 2.499(6) .
Ag2 Ag21 2.8988(7) .
Ag2 Ag10 3.1096(7) .
Ag2 Ag19 3.1965(7) .
Ag2 Ag22 3.3177(7) .
Ag3 O31 2.252(5) .
Ag3 O6 2.334(4) .
Ag3 C3 2.384(7) .
Ag3 O108 2.458(4) .
Ag3 C4 2.503(7) .
Ag3 Ag23 2.8875(7) .
Ag3 Ag18 3.0102(7) .
Ag3 Ag14 3.1507(7) .
Ag3 Ag17 3.3052(7) .
Ag4 C2 2.173(6) .
Ag4 O2 2.278(5) .
Ag4 O34 2.312(4) .
Ag4 O110 2.475(5) .
Ag4 Ag10 2.8137(7) .
Ag4 Ag19 2.8769(7) .
Ag4 Ag8 3.0437(7) .
Ag4 Ag9 3.3075(7) .
Ag5 N17 2.305(5) 4
Ag5 O24 2.380(5) .
Ag5 O102 2.394(5) 1_556
Ag5 C3 2.490(7) .
Ag5 Ag17 2.8567(7) .
Ag5 Ag6 3.0425(7) .
Ag5 Ag11 3.0764(7) .
Ag6 C4 2.190(7) .
Ag6 O28 2.270(5) .
Ag6 O26 2.340(4) .
Ag6 O102 2.489(5) 1_556
Ag6 Ag18 2.8865(7) .
Ag6 Ag14 2.8976(7) .
Ag6 Ag11 3.2467(7) .
Ag7 O18 2.251(5) .
Ag7 O20 2.325(4) .
Ag7 C6 2.390(7) .
Ag7 C5 2.429(6) .
Ag7 O104 2.511(5) .
Ag7 Ag13 3.0584(7) .
Ag7 Ag24 3.0777(7) .
Ag7 Ag16 3.2445(7) .
Ag7 Ag12 3.3236(7) .
Ag8 N13 2.309(6) 4_554
Ag8 O110 2.358(5) .
Ag8 O14 2.366(5) .
Ag8 C1 2.479(6) .
Ag8 Ag22 2.8307(7) .
Ag8 Ag9 3.1538(7) .
Ag8 Ag19 3.3100(7) .
Ag9 O35 2.249(5) .
Ag9 C2 2.382(6) .
Ag9 O33 2.394(4) .
Ag9 C1 2.430(7) .
Ag9 O103 2.470(4) .
Ag9 Ag21 3.0376(7) .
Ag9 Ag10 3.3079(7) .
Ag10 C2 2.196(6) .
Ag10 N1 2.283(5) .
Ag10 O10 2.342(5) .
Ag11 O4 2.261(4) .
Ag11 O25 2.366(4) .
Ag11 C4 2.382(7) .
Ag11 C3 2.425(7) .
Ag11 O105 2.444(5) .
Ag11 Ag23 3.0395(7) .
Ag11 Ag18 3.3334(7) .
Ag12 C6 2.151(7) .
Ag12 O16 2.257(5) .
Ag12 O19 2.330(4) .
Ag12 O111 2.512(5) .
Ag12 Ag15 2.8325(7) .
Ag12 Ag13 2.9414(7) .
Ag12 Ag16 3.0262(7) .
Ag13 C6 2.298(7) .
Ag13 N15 2.303(5) 4_556
Ag13 O11 2.321(5) .
Ag13 O111 2.435(5) .
Ag13 Ag20 2.9066(7) .
Ag14 N21 2.259(5) .
Ag14 O27 2.377(5) .
Ag14 C4 2.383(7) .
Ag14 O108 2.484(5) .
Ag14 Ag17 3.1021(7) .
Ag15 N23 2.277(5) 2_554
Ag15 C6 2.323(7) .
Ag15 O15 2.380(5) .
Ag15 O106 2.445(5) .
Ag15 Ag20 3.2209(8) .
Ag16 N19 2.261(5) 4_456
Ag16 O22 2.389(5) .
Ag16 C5 2.501(7) .
Ag16 O104 2.567(5) .
Ag16 C6 2.584(7) .
Ag17 C3 2.152(7) .
Ag17 O23 2.242(5) .
Ag17 O5 2.349(4) .
Ag17 O101 2.504(5) .
Ag17 Ag23 3.0638(8) .
Ag18 C4 2.180(7) .
Ag18 N3 2.264(6) 4_455
Ag18 O32 2.367(5) .
Ag19 N5 2.250(5) .
Ag19 O1 2.399(5) .
Ag19 C2 2.399(6) .
Ag19 O107 2.488(5) .
Ag19 Ag22 3.0843(7) .
Ag20 O12 2.263(5) .
Ag20 C5 2.342(7) .
Ag20 O100 2.372(6) 4
Ag20 O30 2.400(5) .
Ag20 C6 2.588(7) .
Ag20 Ag24 3.2471(8) .
Ag21 C1 2.239(6) .
Ag21 N7 2.269(5) 2_564
Ag21 O36 2.374(5) .
Ag21 O109 2.549(5) .
Ag21 Ag22 3.0153(7) .
Ag22 C1 2.155(7) .
Ag22 O13 2.241(5) .
Ag22 O7 2.341(4) .
Ag22 O109 2.513(5) .
Ag23 C3 2.251(7) .
Ag23 N9 2.262(6) 1_554
Ag23 O3 2.363(5) .
Ag23 O101 2.535(5) .
Ag24 C5 2.170(6) .
Ag24 N11 2.237(6) .
Ag24 O17 2.340(5) .
C1 C2 1.235(9) .
C3 C4 1.183(9) .
C5 C6 1.198(9) .
O1 C7 1.234(8) .
O2 C7 1.247(8) .
C7 C8 1.556(10) .
C8 F11 1.312(9) .
C8 F12 1.326(8) .
C8 F13 1.342(8) .
O3 C9 1.244(8) .
O4 C9 1.223(8) .
C9 C10 1.562(10) .
C10 F22 1.322(9) .
C10 F21 1.326(8) .
C10 F23 1.342(9) .
O5 C11 1.255(7) .
O6 C11 1.239(7) .
C11 C12 1.539(9) .
C12 F31 1.325(7) .
C12 F33 1.326(8) .
C12 F32 1.335(8) .
O7 C13 1.257(8) .
O8 C13 1.236(7) .
C13 C14 1.536(9) .
C14 F42 1.318(8) .
C14 F41 1.332(8) .
C14 F43 1.333(8) .
O9 C15 1.228(8) .
O10 C15 1.260(8) .
C15 C16 1.530(10) .
C16 F52 1.313(8) .
C16 F53 1.320(10) .
C16 F51 1.347(10) .
O11 C17 1.232(8) .
O12 C17 1.252(8) .
C17 C18 1.533(9) .
C18 F63 1.314(9) .
C18 F61 1.317(10) .
C18 F62 1.320(9) .
O13 C19 1.244(8) .
O14 C19 1.227(8) .
C19 C20 1.551(10) .
C20 F71 1.266(10) .
C20 F73 1.303(9) .
C20 F72 1.305(10) .
O15 C21 1.234(8) .
O16 C21 1.235(8) .
C21 C22 1.559(10) .
C22 F83 1.322(9) .
C22 F81 1.324(9) .
C22 F82 1.330(9) .
O17 C23 1.230(8) .
O18 C23 1.235(8) .
C23 C24 1.540(10) .
C24 F92 1.319(9) .
C24 F93 1.340(9) .
C24 F91 1.346(10) .
O19 C25 1.257(8) .
O20 C25 1.237(8) .
C25 C26 1.551(9) .
C26 F103 1.319(8) .
C26 F101 1.323(9) .
C26 F102 1.333(8) .
O21 C27 1.229(8) .
O22 C27 1.258(8) .
C27 C28 1.528(10) .
C28 F113 1.317(9) .
C28 F112 1.327(8) .
C28 F111 1.363(9) .
O23 C29 1.254(8) .
O24 C29 1.220(8) .
C29 C30 1.543(10) .
C30 F123 1.298(9) .
C30 F121 1.298(9) .
C30 F122 1.318(9) .
O25 C31 1.244(7) .
O26 C31 1.233(8) .
C31 C32 1.545(9) .
C32 F131 1.320(8) .
C32 F132 1.322(8) .
C32 F133 1.340(7) .
O27 C33 1.237(8) .
O28 C33 1.242(8) .
C33 C34 1.538(10) .
C34 F142 1.321(8) .
C34 F141 1.323(8) .
C34 F143 1.336(9) .
O29 C35 1.236(8) .
O30 C35 1.248(8) .
C35 C36 1.534(9) .
C36 F153 1.322(7) .
C36 F151 1.328(8) .
C36 F152 1.335(7) .
O31 C37 1.227(8) .
O32 C37 1.247(8) .
C37 C38 1.516(10) .
C38 F161 1.288(10) .
C38 F163 1.311(9) .
C38 F162 1.313(9) .
O33 C39 1.241(8) .
O34 C39 1.231(8) .
C39 C40 1.546(9) .
C40 F172 1.310(8) .
C40 F173 1.334(8) .
C40 F171 1.336(8) .
O35 C41 1.232(8) .
O36 C41 1.242(8) .
C41 C42 1.545(9) .
C42 F183 1.327(8) .
C42 F181 1.337(8) .
C42 F182 1.340(9) .
O100 C105 1.176(8) .
O100 Ag20 2.372(6) 4_454
N1 C101 1.322(8) .
N1 C102 1.339(8) .
N2 C105 1.259(10) .
C100 C101 1.384(9) .
C100 C104 1.395(9) .
C100 C105 1.491(9) .
C102 C103 1.390(9) .
C103 C104 1.377(9) .
O101 C111 1.233(8) .
C108 C107 1.366(10) .
C108 C109 1.387(9) .
N4 C111 1.320(8) .
C106 C107 1.375(9) .
C106 C110 1.386(9) .
C106 C111 1.489(9) .
C109 N3 1.336(8) .
N3 C110 1.332(8) .
N3 Ag18 2.264(6) 4_554
O102 C117 1.237(8) .
O102 Ag5 2.394(5) 1_554
O102 Ag6 2.489(5) 1_554
N5 C114 1.339(9) .
N5 C113 1.352(8) .
N6 C117 1.341(8) .
C112 C113 1.374(9) .
C112 C116 1.380(10) .
C112 C117 1.491(9) .
C114 C115 1.382(11) .
C115 C116 1.390(11) .
O103 C123 1.235(8) .
N7 C120 1.332(8) .
N7 C119 1.334(8) .
N7 Ag21 2.269(5) 2_565
N8 C123 1.322(9) .
C118 C119 1.378(9) .
C118 C122 1.385(10) .
C118 C123 1.484(9) .
C120 C121 1.361(10) .
C121 C122 1.383(10) .
O104 C129 1.238(8) .
N9 C126 1.332(9) .
N9 C125 1.345(8) .
N9 Ag23 2.262(6) 1_556
N10 C129 1.330(8) .
C124 C128 1.372(9) .
C124 C125 1.373(9) .
C124 C129 1.506(9) .
C126 C127 1.370(10) .
C127 C128 1.380(10) .
O105 C135 1.223(8) .
N11 C132 1.322(9) .
N11 C131 1.346(8) .
N12 C135 1.323(8) .
C130 C131 1.373(9) .
C130 C134 1.387(9) .
C130 C135 1.498(9) .
C132 C133 1.384(9) .
C133 C134 1.371(9) .
O106 C141 1.224(8) .
N13 C138 1.339(9) .
N13 C137 1.365(8) .
N13 Ag8 2.309(6) 4_455
N14 C141 1.343(9) .
C136 C140 1.380(9) .
C136 C137 1.397(9) .
C136 C141 1.507(9) .
C138 C139 1.389(10) .
C139 C140 1.387(10) .
O107 C147 1.228(7) .
N15 C144 1.327(9) .
N15 C143 1.353(8) .
N15 Ag13 2.303(5) 4_453
N16 C147 1.341(8) .
C142 C143 1.386(9) .
C142 C146 1.399(10) .
C142 C147 1.500(9) .
C144 C145 1.381(10) .
C145 C146 1.373(10) .
O108 C153 1.229(8) .
N17 C150 1.324(9) .
N17 C149 1.332(8) .
N17 Ag5 2.305(5) 4_454
N18 C153 1.346(8) .
C148 C152 1.379(9) .
C148 C149 1.383(9) .
C148 C153 1.514(9) .
C150 C151 1.377(10) .
C151 C152 1.384(10) .
O109 C159 1.244(7) .
N19 C156 1.330(8) .
N19 C155 1.354(8) .
N19 Ag16 2.261(5) 4_553
N20 C159 1.310(8) .
C154 C158 1.388(9) .
C154 C155 1.389(9) .
C154 C159 1.481(9) .
C156 C157 1.402(9) .
C157 C158 1.378(9) .
O111 C171 1.216(8) .
N23 C168 1.320(9) .
N23 C167 1.348(8) .
N23 Ag15 2.277(5) 2
N24 C171 1.342(9) .
C166 C167 1.378(9) .
C166 C170 1.387(10) .
C166 C171 1.488(9) .
C168 C169 1.386(10) .
C169 C170 1.357(11) .
O110 C165 1.241(8) .
N21 C162 1.332(8) .
N21 C161 1.343(8) .
N22 C165 1.330(8) .
C160 C161 1.378(9) .
C160 C164 1.381(10) .
C160 C165 1.501(9) .
C162 C163 1.380(10) .
C163 C164 1.382(10) .
